data_1512269
loop_
_publ_author_name
'Silber, Johanna'
'Ohlendorf, Birgit'
'Labes, Antje'
'N\"ather, Christian'
'Imhoff, Johannes F.'

_publ_section_title
;
 Calcaripeptides a-C, cyclodepsipeptides from a calcarisporium strain.
;
_journal_issue 8
_journal_name_full 'Journal of natural products'
_journal_page_first 1461
_journal_page_last 1467
_journal_paper_doi 10.1021/np400262t
_journal_volume 76
_journal_year 2013
_chemical_formula_sum 'C27 H36 N2 O5'
_chemical_formula_weight 468.58
_chemical_name_systematic ?
_space_group_IT_number 5
_symmetry_cell_setting monoclinic
_symmetry_space_group_name_Hall 'C 2y'
_symmetry_space_group_name_H-M 'C 1 2 1'
_atom_sites_solution_hydrogens geom
_atom_sites_solution_primary direct
_atom_sites_solution_secondary difmap
_audit_creation_method SHELXL-97
_cell_angle_alpha 90.00
_cell_angle_beta 122.453(2)
_cell_angle_gamma 90.00
_cell_formula_units_Z 20
_cell_length_a 44.5917(12)
_cell_length_b 9.6204(2)
_cell_length_c 37.0616(10)
_cell_measurement_reflns_used 30967
_cell_measurement_temperature 293(2)
_cell_measurement_theta_max 25
_cell_measurement_theta_min 2
_cell_volume 13416.1(7)
_computing_cell_refinement 'X-Area (STOE, 2008)'
_computing_data_collection 'X-Area (STOE, 2008)'
_computing_data_reduction 'X-Area (STOE, 2008)'
_computing_molecular_graphics 'XP in SHELXTL (Shedlrick, 2008)'
_computing_publication_material 'XCIF in SHELXTL (Sheldrick, 2008)'
_computing_structure_refinement 'SHELXL-97 (Sheldrick, 1997)'
_computing_structure_solution 'SHELXS-97 (Sheldrick, 1990)'
_diffrn_ambient_temperature 293(2)
_diffrn_measured_fraction_theta_full 0.954
_diffrn_measured_fraction_theta_max 0.954
_diffrn_measurement_device_type 'STOE IPDS-2'
_diffrn_measurement_method 'Omega scan'
_diffrn_radiation_monochromator graphite
_diffrn_radiation_source 'fine-focus sealed tube'
_diffrn_radiation_type MoK\a
_diffrn_radiation_wavelength 0.71073
_diffrn_reflns_av_R_equivalents 0.0347
_diffrn_reflns_av_sigmaI/netI 0.0409
_diffrn_reflns_limit_h_max 52
_diffrn_reflns_limit_h_min -52
_diffrn_reflns_limit_k_max 11
_diffrn_reflns_limit_k_min -10
_diffrn_reflns_limit_l_max 43
_diffrn_reflns_limit_l_min -39
_diffrn_reflns_number 27668
_diffrn_reflns_theta_full 24.63
_diffrn_reflns_theta_max 24.63
_diffrn_reflns_theta_min 1.16
_diffrn_standards_decay_% none
_diffrn_standards_interval_time 4h
_exptl_absorpt_coefficient_mu 0.080
_exptl_absorpt_correction_type none
_exptl_crystal_colour colorless
_exptl_crystal_density_diffrn 1.160
_exptl_crystal_density_method 'not measured'
_exptl_crystal_description block
_exptl_crystal_F_000 5040
_exptl_crystal_size_max 0.3
_exptl_crystal_size_mid 0.2
_exptl_crystal_size_min 0.1
_refine_diff_density_max 0.326
_refine_diff_density_min -0.164
_refine_diff_density_rms 0.023
_refine_ls_abs_structure_details 'Flack H D (1983), Acta Cryst. A39, 876-881'
_refine_ls_abs_structure_Flack 0.0(10)
_refine_ls_extinction_method none
_refine_ls_goodness_of_fit_ref 1.080
_refine_ls_hydrogen_treatment constr
_refine_ls_matrix_type full
_refine_ls_number_parameters 1531
_refine_ls_number_reflns 11536
_refine_ls_number_restraints 1
_refine_ls_restrained_S_all 1.080
_refine_ls_R_factor_all 0.0782
_refine_ls_R_factor_gt 0.0521
_refine_ls_shift/su_max 0.001
_refine_ls_shift/su_mean 0.000
_refine_ls_structure_factor_coef Fsqd
_refine_ls_weighting_details 'calc w=1/[\s^2^(Fo^2^)+(0.0569P)^2^+1.8379P] where P=(Fo^2^+2Fc^2^)/3'
_refine_ls_weighting_scheme calc
_refine_ls_wR_factor_gt 0.1089
_refine_ls_wR_factor_ref 0.1205
_reflns_number_gt 8490
_reflns_number_total 11536
_reflns_threshold_expression >2sigma(I)
_cod_data_source_file np400262t_si_002.cif
_cod_data_source_block sb11
_cod_original_cell_volume 13416.1(6)
_cod_original_sg_symbol_H-M C2
_cod_database_code 1512269

loop_
_symmetry_equiv_pos_as_xyz
'x, y, z'
'-x, y, -z'
'x+1/2, y+1/2, z'
'-x+1/2, y+1/2, -z'

loop_
_atom_site_label
_atom_site_type_symbol
_atom_site_fract_x
_atom_site_fract_y
_atom_site_fract_z
_atom_site_U_iso_or_equiv
_atom_site_adp_type
_atom_site_occupancy
_atom_site_symmetry_multiplicity
_atom_site_calc_flag
_atom_site_refinement_flags
N1A N 0.44647(8) 0.8081(4) 0.24934(12) 0.0659(9) Uani 1 1 d .
C1A C 0.47599(10) 0.8736(5) 0.27885(14) 0.0622(10) Uani 1 1 d .
O1A O 0.48685(8) 0.8650(4) 0.31696(11) 0.0904(11) Uani 1 1 d .
C2A C 0.49713(10) 0.9590(5) 0.26560(15) 0.0634(11) Uani 1 1 d .
H2A H 0.4903 0.9338 0.2365 0.076 Uiso 1 1 calc R
N2A N 0.53464(8) 0.9273(4) 0.29573(12) 0.0677(9) Uani 1 1 d .
H1N H 0.5417 0.9083 0.3218 0.081 Uiso 1 1 calc R
C3A C 0.55853(11) 0.9268(5) 0.28418(17) 0.0713(12) Uani 1 1 d .
O2A O 0.55044(8) 0.9430(5) 0.24746(12) 0.1046(13) Uani 1 1 d .
C4A C 0.59712(10) 0.9077(6) 0.32081(16) 0.0756(13) Uani 1 1 d .
H4A H 0.5977 0.8760 0.3463 0.091 Uiso 1 1 calc R
C5A C 0.61455(12) 0.7983(7) 0.30812(18) 0.0858(15) Uani 1 1 d .
O3A O 0.63872(10) 0.8322(6) 0.30388(17) 0.1289(17) Uani 1 1 d .
C6A C 0.60129(12) 0.6548(6) 0.29977(16) 0.0793(14) Uani 1 1 d .
C7A C 0.57868(12) 0.6116(5) 0.31003(16) 0.0766(13) Uani 1 1 d .
H7A H 0.5747 0.6737 0.3263 0.092 Uiso 1 1 calc R
C8A C 0.55851(14) 0.4778(6) 0.29944(17) 0.0888(15) Uani 1 1 d .
H8A H 0.5701 0.4092 0.2913 0.107 Uiso 1 1 calc R
C9A C 0.52053(13) 0.5029(6) 0.26081(17) 0.0846(14) Uani 1 1 d .
H9A H 0.5068 0.4185 0.2551 0.101 Uiso 1 1 calc R
H9B H 0.5095 0.5750 0.2682 0.101 Uiso 1 1 calc R
C10A C 0.51888(12) 0.5451(6) 0.22069(15) 0.0802(13) Uani 1 1 d .
H10A H 0.5342 0.6250 0.2271 0.096 Uiso 1 1 calc R
H10B H 0.5283 0.4698 0.2122 0.096 Uiso 1 1 calc R
C11A C 0.48253(12) 0.5808(5) 0.18362(15) 0.0757(12) Uani 1 1 d .
H11A H 0.4669 0.4998 0.1760 0.091 Uiso 1 1 calc R
O4A O 0.46954(7) 0.6928(3) 0.19782(11) 0.0783(9) Uani 1 1 d .
C12A C 0.43551(11) 0.7036(5) 0.18283(16) 0.0749(13) Uani 1 1 d .
O5A O 0.41419(10) 0.6310(6) 0.15424(17) 0.140(2) Uani 1 1 d .
C13A C 0.42691(10) 0.8203(5) 0.20237(15) 0.0696(12) Uani 1 1 d .
H13A H 0.4322 0.9096 0.1943 0.083 Uiso 1 1 calc R
C14A C 0.38852(12) 0.8169(7) 0.1900(2) 0.0987(18) Uani 1 1 d .
H14A H 0.3729 0.7863 0.1607 0.118 Uiso 1 1 calc R
H14B H 0.3808 0.9076 0.1934 0.118 Uiso 1 1 calc R
C15A C 0.38922(14) 0.7123(10) 0.2213(2) 0.127(3) Uani 1 1 d .
H15A H 0.3853 0.6189 0.2097 0.152 Uiso 1 1 calc R
H15B H 0.3709 0.7338 0.2270 0.152 Uiso 1 1 calc R
C16A C 0.42599(13) 0.7239(7) 0.26203(19) 0.0940(17) Uani 1 1 d .
H16A H 0.4247 0.7696 0.2845 0.113 Uiso 1 1 calc R
H16B H 0.4366 0.6329 0.2720 0.113 Uiso 1 1 calc R
C17A C 0.49120(12) 1.1159(5) 0.26783(19) 0.0834(14) Uani 1 1 d .
H17A H 0.4992 1.1395 0.2971 0.100 Uiso 1 1 calc R
H17B H 0.5059 1.1669 0.2604 0.100 Uiso 1 1 calc R
C18A C 0.45320(13) 1.1640(5) 0.23902(18) 0.0755(13) Uani 1 1 d .
C19A C 0.43255(15) 1.1875(6) 0.25605(19) 0.0933(16) Uani 1 1 d .
H19A H 0.4424 1.1762 0.2852 0.112 Uiso 1 1 calc R
C20A C 0.39741(18) 1.2274(8) 0.2300(2) 0.112(2) Uani 1 1 d .
H20A H 0.3835 1.2400 0.2415 0.134 Uiso 1 1 calc R
C21A C 0.38325(18) 1.2480(7) 0.1877(3) 0.113(2) Uani 1 1 d .
H21A H 0.3597 1.2764 0.1703 0.136 Uiso 1 1 calc R
C22A C 0.40345(19) 1.2273(7) 0.1706(2) 0.113(2) Uani 1 1 d .
H22A H 0.3936 1.2419 0.1416 0.136 Uiso 1 1 calc R
C23A C 0.43801(15) 1.1853(6) 0.19601(19) 0.0888(15) Uani 1 1 d .
H23A H 0.4514 1.1708 0.1839 0.107 Uiso 1 1 calc R
C24A C 0.61563(14) 1.0492(7) 0.3300(2) 0.119(2) Uani 1 1 d .
H24A H 0.6038 1.1147 0.3377 0.178 Uiso 1 1 calc R
H24B H 0.6148 1.0813 0.3049 0.178 Uiso 1 1 calc R
H24C H 0.6400 1.0400 0.3531 0.178 Uiso 1 1 calc R
C25A C 0.61452(16) 0.5644(8) 0.2780(2) 0.121(2) Uani 1 1 d .
H25A H 0.6309 0.6163 0.2739 0.182 Uiso 1 1 calc R
H25B H 0.5948 0.5349 0.2507 0.182 Uiso 1 1 calc R
H25C H 0.6264 0.4845 0.2954 0.182 Uiso 1 1 calc R
C26A C 0.55811(18) 0.4215(7) 0.3377(2) 0.123(2) Uani 1 1 d .
H26A H 0.5451 0.3357 0.3299 0.184 Uiso 1 1 calc R
H26B H 0.5469 0.4878 0.3461 0.184 Uiso 1 1 calc R
H26C H 0.5821 0.4056 0.3611 0.184 Uiso 1 1 calc R
C27A C 0.48280(15) 0.6283(8) 0.14480(18) 0.1060(18) Uani 1 1 d .
H27A H 0.4590 0.6490 0.1219 0.159 Uiso 1 1 calc R
H27B H 0.4924 0.5558 0.1360 0.159 Uiso 1 1 calc R
H27C H 0.4972 0.7101 0.1519 0.159 Uiso 1 1 calc R
N1B N 0.57718(7) 0.9099(4) 0.60902(10) 0.0554(8) Uani 1 1 d .
C1B C 0.55632(9) 0.8570(4) 0.57035(13) 0.0536(9) Uani 1 1 d .
O1B O 0.52342(6) 0.8689(4) 0.55120(9) 0.0701(8) Uani 1 1 d .
C2B C 0.57197(9) 0.7750(4) 0.54918(12) 0.0489(9) Uani 1 1 d .
H2B H 0.5972 0.7974 0.5625 0.059 Uiso 1 1 calc R
N2B N 0.55253(7) 0.8082(4) 0.50402(10) 0.0530(8) Uani 1 1 d .
H2N H 0.5310 0.8370 0.4919 0.064 Uiso 1 1 calc R
C3B C 0.56697(9) 0.7956(4) 0.48073(13) 0.0550(10) Uani 1 1 d .
O2B O 0.59862(6) 0.7706(4) 0.49659(9) 0.0789(10) Uani 1 1 d .
C4B C 0.54201(9) 0.8088(5) 0.43247(13) 0.0613(11) Uani 1 1 d .
H4B H 0.5192 0.8458 0.4262 0.074 Uiso 1 1 calc R
C5B C 0.55777(10) 0.9097(6) 0.41537(14) 0.0681(12) Uani 1 1 d .
O3B O 0.56898(8) 0.8680(5) 0.39366(11) 0.0925(11) Uani 1 1 d .
C6B C 0.56196(13) 1.0563(6) 0.42779(18) 0.0850(15) Uani 1 1 d .
C7B C 0.54654(13) 1.1079(6) 0.44771(18) 0.0882(15) Uani 1 1 d .
H7B H 0.5311 1.0469 0.4493 0.106 Uiso 1 1 calc R
C8B C 0.55004(16) 1.2466(7) 0.4676(2) 0.1087(19) Uani 1 1 d .
H8B H 0.5610 1.3119 0.4577 0.130 Uiso 1 1 calc R
C9B C 0.57456(14) 1.2306(6) 0.5169(2) 0.0968(17) Uani 1 1 d .
H9C H 0.5755 1.3185 0.5303 0.116 Uiso 1 1 calc R
H9D H 0.5643 1.1622 0.5264 0.116 Uiso 1 1 calc R
C10B C 0.61195(13) 1.1865(5) 0.53147(19) 0.0869(15) Uani 1 1 d .
H10C H 0.6105 1.1016 0.5165 0.104 Uiso 1 1 calc R
H10D H 0.6221 1.2574 0.5225 0.104 Uiso 1 1 calc R
C11B C 0.63714(12) 1.1620(5) 0.57828(17) 0.0739(12) Uani 1 1 d .
H11B H 0.6394 1.2467 0.5942 0.089 Uiso 1 1 calc R
O4B O 0.62076(7) 1.0522(3) 0.58929(10) 0.0674(8) Uani 1 1 d .
C12B C 0.63327(10) 1.0302(5) 0.63045(15) 0.0639(11) Uani 1 1 d .
O5B O 0.65589(8) 1.0996(4) 0.65921(11) 0.0897(11) Uani 1 1 d .
C13B C 0.61627(9) 0.9024(5) 0.63679(13) 0.0605(10) Uani 1 1 d .
H13B H 0.6252 0.8168 0.6315 0.073 Uiso 1 1 calc R
C14B C 0.62182(11) 0.9003(7) 0.68074(15) 0.0823(15) Uani 1 1 d .
H14C H 0.6455 0.9315 0.7023 0.099 Uiso 1 1 calc R
H14D H 0.6182 0.8078 0.6881 0.099 Uiso 1 1 calc R
C15B C 0.59399(13) 1.0002(7) 0.67660(17) 0.0892(16) Uani 1 1 d .
H15C H 0.6018 1.0958 0.6790 0.107 Uiso 1 1 calc R
H15D H 0.5887 0.9826 0.6984 0.107 Uiso 1 1 calc R
C16B C 0.56171(12) 0.9707(6) 0.63201(16) 0.0817(15) Uani 1 1 d .
H16C H 0.5457 0.9058 0.6333 0.098 Uiso 1 1 calc R
H16D H 0.5489 1.0557 0.6183 0.098 Uiso 1 1 calc R
C17B C 0.56724(12) 0.6171(5) 0.55386(14) 0.0675(11) Uani 1 1 d .
H17C H 0.5421 0.5955 0.5363 0.081 Uiso 1 1 calc R
H17D H 0.5790 0.5656 0.5423 0.081 Uiso 1 1 calc R
C18B C 0.58116(10) 0.5655(4) 0.59842(14) 0.0605(10) Uani 1 1 d .
C19B C 0.55942(13) 0.5545(6) 0.61392(17) 0.0810(14) Uani 1 1 d .
H19B H 0.5359 0.5831 0.5969 0.097 Uiso 1 1 calc R
C20B C 0.57160(18) 0.5021(7) 0.6541(2) 0.104(2) Uani 1 1 d .
H20B H 0.5563 0.4943 0.6638 0.125 Uiso 1 1 calc R
C21B C 0.6064(2) 0.4616(8) 0.6797(2) 0.117(2) Uani 1 1 d .
H21B H 0.6148 0.4254 0.7068 0.141 Uiso 1 1 calc R
C22B C 0.62808(17) 0.4749(9) 0.6651(2) 0.121(2) Uani 1 1 d .
H22B H 0.6519 0.4498 0.6826 0.145 Uiso 1 1 calc R
C23B C 0.61583(13) 0.5248(6) 0.62499(18) 0.0902(16) Uani 1 1 d .
H23B H 0.6313 0.5312 0.6155 0.108 Uiso 1 1 calc R
C24B C 0.53575(11) 0.6672(5) 0.41167(15) 0.0729(12) Uani 1 1 d .
H24D H 0.5199 0.6763 0.3813 0.109 Uiso 1 1 calc R
H24E H 0.5254 0.6063 0.4226 0.109 Uiso 1 1 calc R
H24F H 0.5580 0.6292 0.4180 0.109 Uiso 1 1 calc R
C25B C 0.58525(19) 1.1426(9) 0.4179(3) 0.138(3) Uani 1 1 d .
H25D H 0.5938 1.0852 0.4042 0.207 Uiso 1 1 calc R
H25E H 0.6050 1.1790 0.4441 0.207 Uiso 1 1 calc R
H25F H 0.5716 1.2180 0.3994 0.207 Uiso 1 1 calc R
C26B C 0.51363(19) 1.3028(8) 0.4556(3) 0.159(3) Uani 1 1 d .
H26D H 0.5165 1.3927 0.4683 0.238 Uiso 1 1 calc R
H26E H 0.5031 1.2404 0.4659 0.238 Uiso 1 1 calc R
H26F H 0.4985 1.3105 0.4251 0.238 Uiso 1 1 calc R
C27B C 0.67323(12) 1.1154(6) 0.58919(19) 0.0868(15) Uani 1 1 d .
H27D H 0.6884 1.1021 0.6195 0.130 Uiso 1 1 calc R
H27E H 0.6833 1.1849 0.5802 0.130 Uiso 1 1 calc R
H27F H 0.6711 1.0294 0.5748 0.130 Uiso 1 1 calc R
N1C N 0.72766(8) 0.7858(4) 0.65403(10) 0.0567(8) Uani 1 1 d .
C1C C 0.69896(9) 0.7397(4) 0.61771(13) 0.0535(9) Uani 1 1 d .
O1C O 0.66881(7) 0.7624(3) 0.60993(10) 0.0702(8) Uani 1 1 d .
C2C C 0.70329(9) 0.6561(4) 0.58614(12) 0.0531(9) Uani 1 1 d .
H2C H 0.7276 0.6662 0.5928 0.064 Uiso 1 1 calc R
N2C N 0.67848(7) 0.7068(3) 0.54352(10) 0.0522(8) Uani 1 1 d .
H3N H 0.6601 0.7529 0.5383 0.063 Uiso 1 1 calc R
C3C C 0.68412(9) 0.6819(4) 0.51166(12) 0.0513(9) Uani 1 1 d .
O2C O 0.71177(7) 0.6302(3) 0.51833(9) 0.0682(8) Uani 1 1 d .
C4C C 0.65366(8) 0.7135(4) 0.46667(12) 0.0524(9) Uani 1 1 d .
H4C H 0.6381 0.7827 0.4679 0.063 Uiso 1 1 calc R
C5C C 0.66774(9) 0.7724(5) 0.44013(13) 0.0559(10) Uani 1 1 d .
O3C O 0.66180(9) 0.7113(4) 0.40844(10) 0.0812(9) Uani 1 1 d .
C6C C 0.68929(9) 0.9017(4) 0.45385(13) 0.0550(10) Uani 1 1 d .
C7C C 0.69190(11) 0.9817(5) 0.48478(14) 0.0619(11) Uani 1 1 d .
H7C H 0.6777 0.9553 0.4950 0.074 Uiso 1 1 calc R
C8C C 0.71424(11) 1.1072(5) 0.50526(15) 0.0648(11) Uani 1 1 d .
H8C H 0.7278 1.1261 0.4919 0.078 Uiso 1 1 calc R
C9C C 0.74035(12) 1.0775(5) 0.55258(15) 0.0705(11) Uani 1 1 d .
H9E H 0.7518 1.1636 0.5671 0.085 Uiso 1 1 calc R
H9F H 0.7274 1.0424 0.5649 0.085 Uiso 1 1 calc R
C10C C 0.76871(11) 0.9726(5) 0.56039(15) 0.0685(11) Uani 1 1 d .
H10E H 0.7572 0.8869 0.5457 0.082 Uiso 1 1 calc R
H10F H 0.7817 1.0081 0.5482 0.082 Uiso 1 1 calc R
C11C C 0.79473(11) 0.9410(5) 0.60711(16) 0.0704(12) Uani 1 1 d .
H11C H 0.8024 1.0277 0.6236 0.084 Uiso 1 1 calc R
O4C O 0.77561(8) 0.8534(4) 0.62123(10) 0.0804(9) Uani 1 1 d .
C12C C 0.78248(12) 0.8630(6) 0.65939(17) 0.0826(15) Uani 1 1 d .
O5C O 0.80552(16) 0.9362(8) 0.68616(18) 0.187(3) Uani 1 1 d .
C13C C 0.76536(10) 0.7524(5) 0.67113(14) 0.0631(11) Uani 1 1 d .
H13C H 0.7673 0.6616 0.6605 0.076 Uiso 1 1 calc R
C14C C 0.78083(12) 0.7456(7) 0.71880(16) 0.0907(16) Uani 1 1 d .
H14E H 0.8062 0.7634 0.7349 0.109 Uiso 1 1 calc R
H14F H 0.7766 0.6554 0.7270 0.109 Uiso 1 1 calc R
C15C C 0.76108(12) 0.8595(6) 0.72619(16) 0.0860(14) Uani 1 1 d .
H15E H 0.7614 0.8428 0.7522 0.103 Uiso 1 1 calc R
H15F H 0.7715 0.9500 0.7281 0.103 Uiso 1 1 calc R
C16C C 0.72384(12) 0.8504(6) 0.68733(15) 0.0764(13) Uani 1 1 d .
H16E H 0.7090 0.7938 0.6932 0.092 Uiso 1 1 calc R
H16F H 0.7134 0.9421 0.6785 0.092 Uiso 1 1 calc R
C17C C 0.69561(11) 0.5011(5) 0.58929(14) 0.0650(11) Uani 1 1 d .
H17E H 0.6723 0.4941 0.5853 0.078 Uiso 1 1 calc R
H17F H 0.6948 0.4508 0.5661 0.078 Uiso 1 1 calc R
C18C C 0.72224(10) 0.4315(4) 0.63076(14) 0.0586(10) Uani 1 1 d .
C19C C 0.71527(12) 0.4078(6) 0.66228(16) 0.0805(14) Uani 1 1 d .
H19C H 0.6938 0.4388 0.6580 0.097 Uiso 1 1 calc R
C20C C 0.73862(17) 0.3407(8) 0.6994(2) 0.107(2) Uani 1 1 d .
H20C H 0.7328 0.3250 0.7196 0.129 Uiso 1 1 calc R
C21C C 0.76986(18) 0.2976(8) 0.7068(2) 0.119(2) Uani 1 1 d .
H21C H 0.7858 0.2527 0.7323 0.143 Uiso 1 1 calc R
C22C C 0.77843(15) 0.3195(7) 0.6768(3) 0.120(2) Uani 1 1 d .
H22C H 0.8003 0.2896 0.6821 0.144 Uiso 1 1 calc R
C23C C 0.75487(13) 0.3854(6) 0.6391(2) 0.0880(16) Uani 1 1 d .
H23C H 0.7608 0.3993 0.6188 0.106 Uiso 1 1 calc R
C24C C 0.63260(11) 0.5807(5) 0.44698(15) 0.0695(11) Uani 1 1 d .
H24G H 0.6131 0.5993 0.4184 0.104 Uiso 1 1 calc R
H24H H 0.6236 0.5474 0.4638 0.104 Uiso 1 1 calc R
H24I H 0.6478 0.5114 0.4463 0.104 Uiso 1 1 calc R
C25C C 0.70856(12) 0.9332(6) 0.43160(16) 0.0793(14) Uani 1 1 d .
H25G H 0.7030 0.8633 0.4104 0.119 Uiso 1 1 calc R
H25H H 0.7337 0.9337 0.4522 0.119 Uiso 1 1 calc R
H25I H 0.7013 1.0225 0.4181 0.119 Uiso 1 1 calc R
C26C C 0.69082(14) 1.2342(5) 0.49850(19) 0.0834(14) Uani 1 1 d .
H26G H 0.7056 1.3143 0.5117 0.125 Uiso 1 1 calc R
H26H H 0.6772 1.2168 0.5112 0.125 Uiso 1 1 calc R
H26I H 0.6750 1.2508 0.4684 0.125 Uiso 1 1 calc R
C27C C 0.82680(13) 0.8605(7) 0.61518(19) 0.0937(16) Uani 1 1 d .
H27G H 0.8425 0.8444 0.6453 0.141 Uiso 1 1 calc R
H27H H 0.8391 0.9128 0.6049 0.141 Uiso 1 1 calc R
H27I H 0.8193 0.7730 0.6005 0.141 Uiso 1 1 calc R
N1D N 0.76507(9) 0.5220(4) 0.84145(12) 0.0669(9) Uani 1 1 d .
C1D C 0.79557(11) 0.4796(5) 0.87678(15) 0.0627(11) Uani 1 1 d .
O1D O 0.82466(8) 0.5074(4) 0.88227(11) 0.0816(9) Uani 1 1 d .
C2D C 0.79373(10) 0.3917(4) 0.90938(13) 0.0579(10) Uani 1 1 d .
H2D H 0.7701 0.4013 0.9051 0.069 Uiso 1 1 calc R
N2D N 0.82040(8) 0.4396(4) 0.95181(11) 0.0589(8) Uani 1 1 d .
H4N H 0.8383 0.4872 0.9558 0.071 Uiso 1 1 calc R
C3D C 0.81718(9) 0.4093(4) 0.98517(14) 0.0572(10) Uani 1 1 d .
O2D O 0.79075(7) 0.3515(3) 0.98030(10) 0.0737(8) Uani 1 1 d .
C4D C 0.84823(10) 0.4442(5) 1.02941(14) 0.0623(11) Uani 1 1 d .
H4D H 0.8626 0.5162 1.0271 0.075 Uiso 1 1 calc R
C5D C 0.83456(10) 0.4999(5) 1.05664(14) 0.0634(11) Uani 1 1 d .
O3D O 0.84031(10) 0.4352(4) 1.08773(12) 0.0994(11) Uani 1 1 d .
C6D C 0.81227(10) 0.6271(5) 1.04339(14) 0.0595(10) Uani 1 1 d .
C7D C 0.80831(10) 0.7076(5) 1.01172(14) 0.0620(11) Uani 1 1 d .
H7D H 0.8227 0.6850 1.0014 0.074 Uiso 1 1 calc R
C8D C 0.78405(11) 0.8288(5) 0.99046(14) 0.0658(11) Uani 1 1 d .
H8D H 0.7729 0.8519 1.0064 0.079 Uiso 1 1 calc R
C9D C 0.75496(12) 0.7846(5) 0.94518(15) 0.0732(12) Uani 1 1 d .
H9G H 0.7416 0.8663 0.9294 0.088 Uiso 1 1 calc R
H9H H 0.7661 0.7471 0.9309 0.088 Uiso 1 1 calc R
C10D C 0.72937(10) 0.6775(5) 0.94352(14) 0.0674(11) Uani 1 1 d .
H10G H 0.7189 0.7135 0.9588 0.081 Uiso 1 1 calc R
H10H H 0.7426 0.5943 0.9583 0.081 Uiso 1 1 calc R
C11D C 0.69976(11) 0.6383(5) 0.89853(15) 0.0742(13) Uani 1 1 d .
H11D H 0.6891 0.7226 0.8815 0.089 Uiso 1 1 calc R
O4D O 0.71539(9) 0.5545(4) 0.87955(11) 0.0858(10) Uani 1 1 d .
C12D C 0.71441(11) 0.5976(5) 0.84608(16) 0.0683(11) Uani 1 1 d .
O5D O 0.70305(18) 0.7077(6) 0.8303(2) 0.161(2) Uani 1 1 d .
C13D C 0.72851(11) 0.4889(5) 0.82890(14) 0.0663(11) Uani 1 1 d .
H13D H 0.7273 0.3958 0.8388 0.080 Uiso 1 1 calc R
C14D C 0.70851(15) 0.4936(7) 0.78025(17) 0.0952(16) Uani 1 1 d .
H14G H 0.7094 0.4041 0.7688 0.114 Uiso 1 1 calc R
H14H H 0.6839 0.5194 0.7680 0.114 Uiso 1 1 calc R
C15D C 0.72777(16) 0.6025(7) 0.77103(18) 0.1000(17) Uani 1 1 d .
H15G H 0.7196 0.6950 0.7721 0.120 Uiso 1 1 calc R
H15H H 0.7242 0.5881 0.7431 0.120 Uiso 1 1 calc R
C16D C 0.76632(15) 0.5836(7) 0.80596(18) 0.0959(17) Uani 1 1 d .
H16G H 0.7782 0.5220 0.7968 0.115 Uiso 1 1 calc R
H16H H 0.7787 0.6721 0.8143 0.115 Uiso 1 1 calc R
C17D C 0.79993(12) 0.2388(5) 0.90287(17) 0.0743(12) Uani 1 1 d .
H17G H 0.8215 0.2331 0.9026 0.089 Uiso 1 1 calc R
H17H H 0.8037 0.1853 0.9271 0.089 Uiso 1 1 calc R
C18D C 0.77027(14) 0.1732(5) 0.86268(16) 0.0736(13) Uani 1 1 d .
C19D C 0.7718(2) 0.1682(7) 0.8269(3) 0.117(2) Uani 1 1 d .
H19D H 0.7916 0.2033 0.8276 0.140 Uiso 1 1 calc R
C20D C 0.7449(4) 0.1127(11) 0.7908(4) 0.188(6) Uani 1 1 d .
H20D H 0.7458 0.1120 0.7663 0.226 Uiso 1 1 calc R
C21D C 0.7165(4) 0.0579(13) 0.7894(4) 0.216(8) Uani 1 1 d .
H21D H 0.6985 0.0171 0.7643 0.259 Uiso 1 1 calc R
C22D C 0.7140(2) 0.0618(10) 0.8248(4) 0.167(4) Uani 1 1 d .
H22D H 0.6940 0.0273 0.8236 0.201 Uiso 1 1 calc R
C23D C 0.74160(16) 0.1174(6) 0.8620(2) 0.1000(17) Uani 1 1 d .
H23D H 0.7409 0.1175 0.8866 0.120 Uiso 1 1 calc R
C24D C 0.87101(12) 0.3144(5) 1.04928(18) 0.0832(14) Uani 1 1 d .
H24J H 0.8909 0.3362 1.0773 0.125 Uiso 1 1 calc R
H24K H 0.8794 0.2826 1.0317 0.125 Uiso 1 1 calc R
H24L H 0.8570 0.2427 1.0514 0.125 Uiso 1 1 calc R
C25D C 0.79344(13) 0.6540(6) 1.06640(17) 0.0836(14) Uani 1 1 d .
H25J H 0.7998 0.5833 1.0876 0.125 Uiso 1 1 calc R
H25K H 0.7682 0.6524 1.0463 0.125 Uiso 1 1 calc R
H25L H 0.8003 0.7433 1.0800 0.125 Uiso 1 1 calc R
C26D C 0.80441(13) 0.9558(5) 0.99028(19) 0.0835(14) Uani 1 1 d .
H26J H 0.7883 1.0321 0.9768 0.125 Uiso 1 1 calc R
H26K H 0.8155 0.9348 0.9748 0.125 Uiso 1 1 calc R
H26L H 0.8223 0.9806 1.0192 0.125 Uiso 1 1 calc R
C27D C 0.67138(12) 0.5494(6) 0.89710(18) 0.0909(16) Uani 1 1 d .
H27J H 0.6534 0.5293 0.8679 0.136 Uiso 1 1 calc R
H27K H 0.6610 0.5981 0.9104 0.136 Uiso 1 1 calc R
H27L H 0.6817 0.4641 0.9122 0.136 Uiso 1 1 calc R
N1E N 0.92639(10) 0.7110(6) 0.88678(13) 0.0985(16) Uani 1 1 d .
C1E C 0.94527(11) 0.6529(6) 0.92525(15) 0.0749(14) Uani 1 1 d .
O1E O 0.97776(7) 0.6717(4) 0.94792(10) 0.0888(11) Uani 1 1 d .
C2E C 0.92837(10) 0.5588(5) 0.94240(14) 0.0672(12) Uani 1 1 d .
H2E H 0.9029 0.5792 0.9280 0.081 Uiso 1 1 calc R
N2E N 0.94596(8) 0.5860(4) 0.98773(11) 0.0608(9) Uani 1 1 d .
H5N H 0.9677 0.6136 1.0011 0.073 Uiso 1 1 calc R
C3E C 0.93063(10) 0.5708(5) 1.01017(14) 0.0601(10) Uani 1 1 d .
O2E O 0.89943(7) 0.5382(4) 0.99364(10) 0.0876(11) Uani 1 1 d .
C4E C 0.95478(10) 0.5896(5) 1.05838(13) 0.0617(10) Uani 1 1 d .
H4E H 0.9771 0.6317 1.0647 0.074 Uiso 1 1 calc R
C5E C 0.93740(11) 0.6861(5) 1.07415(14) 0.0678(12) Uani 1 1 d .
O3E O 0.92741(11) 0.6413(4) 1.09676(14) 0.1033(12) Uani 1 1 d .
C6E C 0.93064(11) 0.8339(5) 1.06022(15) 0.0666(11) Uani 1 1 d .
C7E C 0.94574(11) 0.8889(5) 1.04079(15) 0.0695(11) Uani 1 1 d .
H7E H 0.9619 0.8315 1.0395 0.083 Uiso 1 1 calc R
C8E C 0.94065(13) 1.0279(5) 1.02084(18) 0.0817(14) Uani 1 1 d .
H8E H 0.9284 1.0887 1.0302 0.098 Uiso 1 1 calc R
C9E C 0.91690(14) 1.0088(6) 0.97161(18) 0.0892(15) Uani 1 1 d .
H9I H 0.9142 1.0980 0.9579 0.107 Uiso 1 1 calc R
H9J H 0.9287 0.9465 0.9626 0.107 Uiso 1 1 calc R
C10E C 0.88029(13) 0.9510(6) 0.95667(18) 0.0853(14) Uani 1 1 d .
H10I H 0.8833 0.8646 0.9718 0.102 Uiso 1 1 calc R
H10J H 0.8683 1.0158 0.9649 0.102 Uiso 1 1 calc R
C11E C 0.85655(13) 0.9238(6) 0.90953(18) 0.0867(14) Uani 1 1 d .
H11E H 0.8525 1.0104 0.8936 0.104 Uiso 1 1 calc R
O4E O 0.87668(8) 0.8252(4) 0.89981(11) 0.0884(10) Uani 1 1 d .
C12E C 0.86596(13) 0.8063(7) 0.85942(18) 0.0958(17) Uani 1 1 d .
O5E O 0.84098(10) 0.8626(6) 0.82981(14) 0.1317(17) Uani 1 1 d .
C13E C 0.88798(13) 0.6957(9) 0.85449(17) 0.113(2) Uani 1 1 d .
H13E H 0.8798 0.6025 0.8559 0.136 Uiso 1 1 calc R
C14E C 0.8869(2) 0.7137(15) 0.8133(2) 0.192(6) Uani 1 1 d .
H14I H 0.8639 0.7472 0.7905 0.230 Uiso 1 1 calc R
H14J H 0.8922 0.6269 0.8044 0.230 Uiso 1 1 calc R
C15E C 0.9158(3) 0.8214(19) 0.8248(3) 0.259(9) Uani 1 1 d .
H15I H 0.9245 0.8145 0.8058 0.310 Uiso 1 1 calc R
H15J H 0.9069 0.9147 0.8231 0.310 Uiso 1 1 calc R
C16E C 0.94480(18) 0.7867(13) 0.8701(2) 0.165(4) Uani 1 1 d .
H16I H 0.9630 0.7293 0.8707 0.198 Uiso 1 1 calc R
H16J H 0.9558 0.8705 0.8866 0.198 Uiso 1 1 calc R
C17E C 0.93390(14) 0.4051(6) 0.93544(18) 0.0948(16) Uani 1 1 d .
H17I H 0.9592 0.3883 0.9495 0.114 Uiso 1 1 calc R
H17J H 0.9253 0.3473 0.9494 0.114 Uiso 1 1 calc R
C18E C 0.91622(14) 0.3596(8) 0.8900(2) 0.104(2) Uani 1 1 d .
C19E C 0.93274(17) 0.3655(10) 0.8676(3) 0.141(3) Uani 1 1 d .
H19E H 0.9563 0.3947 0.8814 0.169 Uiso 1 1 calc R
C20E C 0.9150(3) 0.3290(14) 0.8250(3) 0.192(5) Uani 1 1 d .
H20E H 0.9268 0.3318 0.8106 0.231 Uiso 1 1 calc R
C21E C 0.8800(2) 0.2884(16) 0.8038(3) 0.234(8) Uani 1 1 d .
H21E H 0.8676 0.2684 0.7747 0.280 Uiso 1 1 calc R
C22E C 0.8641(2) 0.2781(16) 0.8263(3) 0.219(7) Uani 1 1 d .
H22E H 0.8411 0.2428 0.8129 0.263 Uiso 1 1 calc R
C23E C 0.88094(17) 0.3183(10) 0.8678(3) 0.150(4) Uani 1 1 d .
H23E H 0.8686 0.3181 0.8816 0.180 Uiso 1 1 calc R
C24E C 0.96296(13) 0.4490(6) 1.08048(17) 0.0825(14) Uani 1 1 d .
H24M H 0.9741 0.3903 1.0701 0.124 Uiso 1 1 calc R
H24N H 0.9413 0.4067 1.0746 0.124 Uiso 1 1 calc R
H24O H 0.9787 0.4614 1.1108 0.124 Uiso 1 1 calc R
C25E C 0.90564(13) 0.9081(6) 1.06869(19) 0.0912(16) Uani 1 1 d .
H25M H 0.8983 0.8465 1.0829 0.137 Uiso 1 1 calc R
H25N H 0.8852 0.9380 1.0421 0.137 Uiso 1 1 calc R
H25O H 0.9173 0.9875 1.0865 0.137 Uiso 1 1 calc R
C26E C 0.97622(15) 1.0938(7) 1.0333(2) 0.0991(17) Uani 1 1 d .
H26M H 0.9721 1.1838 1.0203 0.149 Uiso 1 1 calc R
H26N H 0.9881 1.0357 1.0237 0.149 Uiso 1 1 calc R
H26O H 0.9908 1.1033 1.0639 0.149 Uiso 1 1 calc R
C27E C 0.82153(13) 0.8598(7) 0.8972(2) 0.1070(19) Uani 1 1 d .
H27M H 0.8074 0.8456 0.8669 0.161 Uiso 1 1 calc R
H27N H 0.8092 0.9208 0.9055 0.161 Uiso 1 1 calc R
H27O H 0.8256 0.7722 0.9115 0.161 Uiso 1 1 calc R

loop_
_atom_site_aniso_label
_atom_site_aniso_U_11
_atom_site_aniso_U_22
_atom_site_aniso_U_33
_atom_site_aniso_U_23
_atom_site_aniso_U_13
_atom_site_aniso_U_12
N1A 0.0568(18) 0.075(2) 0.058(2) -0.0011(19) 0.0256(17) -0.0140(17)
C1A 0.052(2) 0.068(3) 0.055(3) 0.001(2) 0.022(2) -0.002(2)
O1A 0.0721(17) 0.130(3) 0.059(2) 0.000(2) 0.0284(16) -0.0173(19)
C2A 0.055(2) 0.064(3) 0.060(3) -0.005(2) 0.023(2) -0.0111(19)
N2A 0.0519(17) 0.084(3) 0.054(2) 0.0033(19) 0.0199(16) -0.0083(17)
C3A 0.060(2) 0.081(3) 0.070(3) 0.007(3) 0.033(2) -0.010(2)
O2A 0.0745(19) 0.161(4) 0.077(3) 0.031(3) 0.0400(19) 0.010(2)
C4A 0.057(2) 0.087(3) 0.072(3) 0.010(3) 0.027(2) -0.007(2)
C5A 0.059(2) 0.115(5) 0.074(3) 0.015(3) 0.030(2) 0.001(3)
O3A 0.089(2) 0.171(5) 0.152(4) 0.017(4) 0.081(3) -0.005(3)
C6A 0.068(3) 0.100(4) 0.060(3) 0.009(3) 0.028(2) 0.016(3)
C7A 0.078(3) 0.069(3) 0.059(3) 0.000(2) 0.021(2) 0.001(2)
C8A 0.107(4) 0.070(3) 0.059(3) 0.002(3) 0.024(3) 0.005(3)
C9A 0.094(3) 0.067(3) 0.072(3) 0.000(3) 0.030(3) -0.011(3)
C10A 0.081(3) 0.083(3) 0.062(3) -0.006(3) 0.028(2) 0.009(3)
C11A 0.078(3) 0.073(3) 0.059(3) -0.009(2) 0.026(2) -0.005(2)
O4A 0.0639(17) 0.072(2) 0.083(2) -0.0193(18) 0.0292(16) -0.0087(15)
C12A 0.063(3) 0.072(3) 0.058(3) -0.008(2) 0.011(2) -0.015(2)
O5A 0.082(2) 0.156(4) 0.139(4) -0.080(4) 0.031(3) -0.023(3)
C13A 0.056(2) 0.074(3) 0.062(3) 0.000(2) 0.020(2) -0.003(2)
C14A 0.055(2) 0.113(5) 0.101(4) -0.018(4) 0.024(3) -0.008(3)
C15A 0.075(3) 0.180(7) 0.115(5) -0.010(5) 0.044(4) -0.041(4)
C16A 0.077(3) 0.115(4) 0.095(4) -0.005(3) 0.050(3) -0.031(3)
C17A 0.079(3) 0.065(3) 0.093(4) -0.005(3) 0.037(3) -0.010(2)
C18A 0.091(3) 0.051(3) 0.087(4) 0.001(3) 0.050(3) -0.002(2)
C19A 0.111(4) 0.090(4) 0.078(4) 0.007(3) 0.051(3) 0.018(3)
C20A 0.119(4) 0.124(5) 0.102(5) 0.014(4) 0.066(4) 0.041(4)
C21A 0.115(4) 0.101(5) 0.116(6) 0.036(4) 0.058(4) 0.042(4)
C22A 0.137(5) 0.111(5) 0.091(5) 0.038(4) 0.061(4) 0.024(4)
C23A 0.107(4) 0.087(4) 0.084(4) 0.014(3) 0.059(3) 0.004(3)
C24A 0.074(3) 0.107(5) 0.140(6) 0.005(4) 0.034(3) -0.032(3)
C25A 0.107(4) 0.153(6) 0.100(5) 0.002(4) 0.054(4) 0.042(4)
C26A 0.154(5) 0.086(4) 0.080(4) 0.006(3) 0.031(4) -0.044(4)
C27A 0.112(4) 0.130(5) 0.062(3) 0.006(3) 0.037(3) 0.007(4)
N1B 0.0431(14) 0.073(2) 0.051(2) -0.0130(17) 0.0260(15) -0.0063(15)
C1B 0.0448(18) 0.065(3) 0.051(2) -0.002(2) 0.0261(18) -0.0058(18)
O1B 0.0432(13) 0.100(2) 0.0646(19) -0.0121(17) 0.0273(13) -0.0007(14)
C2B 0.0433(17) 0.058(2) 0.043(2) -0.0012(18) 0.0221(16) 0.0003(16)
N2B 0.0413(14) 0.070(2) 0.0448(18) 0.0054(16) 0.0208(13) 0.0092(14)
C3B 0.0458(19) 0.067(3) 0.050(2) 0.004(2) 0.0249(18) 0.0053(18)
O2B 0.0450(14) 0.138(3) 0.0515(18) 0.0086(18) 0.0243(13) 0.0206(16)
C4B 0.0423(18) 0.089(3) 0.049(2) 0.007(2) 0.0220(17) 0.009(2)
C5B 0.047(2) 0.096(4) 0.048(2) 0.016(2) 0.0174(19) 0.003(2)
O3B 0.0727(18) 0.146(3) 0.067(2) 0.015(2) 0.0434(17) 0.002(2)
C6B 0.077(3) 0.093(4) 0.069(3) 0.023(3) 0.028(3) -0.004(3)
C7B 0.081(3) 0.071(4) 0.076(4) 0.011(3) 0.018(3) 0.000(3)
C8B 0.110(4) 0.072(4) 0.113(5) 0.018(4) 0.039(4) 0.014(3)
C9B 0.100(4) 0.061(3) 0.105(5) -0.001(3) 0.039(3) 0.009(3)
C10B 0.090(3) 0.061(3) 0.100(4) 0.008(3) 0.045(3) -0.012(3)
C11B 0.077(3) 0.057(3) 0.080(3) -0.004(2) 0.037(3) -0.011(2)
O4B 0.0648(15) 0.0650(19) 0.070(2) -0.0063(16) 0.0347(15) -0.0172(14)
C12B 0.051(2) 0.072(3) 0.065(3) -0.017(2) 0.029(2) -0.008(2)
O5B 0.0748(18) 0.108(3) 0.077(2) -0.036(2) 0.0349(18) -0.038(2)
C13B 0.0472(18) 0.077(3) 0.053(2) -0.013(2) 0.0234(18) -0.0091(19)
C14B 0.067(2) 0.119(4) 0.054(3) -0.014(3) 0.028(2) -0.018(3)
C15B 0.090(3) 0.116(4) 0.077(4) -0.039(3) 0.055(3) -0.023(3)
C16B 0.070(2) 0.115(4) 0.073(3) -0.030(3) 0.047(3) -0.003(3)
C17B 0.079(3) 0.061(3) 0.058(3) -0.003(2) 0.033(2) 0.000(2)
C18B 0.064(2) 0.057(3) 0.059(3) -0.003(2) 0.031(2) -0.0049(19)
C19B 0.073(3) 0.098(4) 0.079(4) -0.002(3) 0.045(3) -0.011(3)
C20B 0.121(5) 0.126(5) 0.097(5) -0.008(4) 0.079(4) -0.037(4)
C21B 0.135(5) 0.139(6) 0.070(4) 0.028(4) 0.050(4) -0.005(5)
C22B 0.101(4) 0.170(7) 0.091(5) 0.047(5) 0.051(4) 0.035(4)
C23B 0.082(3) 0.119(5) 0.079(4) 0.030(3) 0.050(3) 0.023(3)
C24B 0.068(2) 0.094(4) 0.053(3) -0.007(3) 0.031(2) 0.002(2)
C25B 0.153(6) 0.136(6) 0.130(7) 0.030(5) 0.079(5) -0.036(5)
C26B 0.125(5) 0.105(6) 0.167(8) 0.010(5) 0.027(5) 0.048(5)
C27B 0.080(3) 0.085(4) 0.105(4) 0.011(3) 0.056(3) -0.012(3)
N1C 0.0542(17) 0.066(2) 0.049(2) 0.0024(17) 0.0273(16) 0.0008(16)
C1C 0.049(2) 0.057(2) 0.052(2) 0.0075(19) 0.0252(19) -0.0005(18)
O1C 0.0532(14) 0.091(2) 0.068(2) -0.0074(17) 0.0339(14) 0.0008(14)
C2C 0.0491(18) 0.059(2) 0.049(2) 0.0027(19) 0.0245(17) -0.0007(17)
N2C 0.0460(14) 0.063(2) 0.0458(19) 0.0031(16) 0.0234(14) 0.0031(14)
C3C 0.0492(19) 0.055(2) 0.049(2) 0.0021(19) 0.0262(17) 0.0006(18)
O2C 0.0528(14) 0.094(2) 0.0556(18) 0.0084(16) 0.0275(13) 0.0220(15)
C4C 0.0395(16) 0.062(3) 0.050(2) -0.0023(19) 0.0204(16) 0.0068(17)
C5C 0.0508(19) 0.070(3) 0.043(2) 0.003(2) 0.0221(17) 0.0136(19)
O3C 0.101(2) 0.091(2) 0.058(2) -0.0127(18) 0.0475(18) -0.0087(19)
C6C 0.0509(19) 0.062(3) 0.053(2) 0.001(2) 0.0289(18) 0.0074(18)
C7C 0.064(2) 0.063(3) 0.064(3) 0.008(2) 0.039(2) 0.006(2)
C8C 0.071(2) 0.058(3) 0.070(3) 0.006(2) 0.041(2) 0.000(2)
C9C 0.079(3) 0.060(3) 0.074(3) -0.003(2) 0.042(2) -0.005(2)
C10C 0.069(2) 0.073(3) 0.066(3) 0.001(2) 0.038(2) -0.009(2)
C11C 0.068(2) 0.071(3) 0.073(3) 0.002(2) 0.039(2) -0.013(2)
O4C 0.092(2) 0.085(2) 0.057(2) -0.0052(17) 0.0353(17) -0.0327(18)
C12C 0.073(3) 0.105(4) 0.072(3) -0.029(3) 0.040(3) -0.037(3)
O5C 0.215(5) 0.255(7) 0.122(4) -0.087(5) 0.112(4) -0.166(6)
C13C 0.0505(19) 0.080(3) 0.048(3) -0.002(2) 0.0192(18) -0.006(2)
C14C 0.068(3) 0.127(5) 0.054(3) 0.001(3) 0.017(2) -0.004(3)
C15C 0.086(3) 0.107(4) 0.056(3) -0.008(3) 0.032(2) -0.015(3)
C16C 0.089(3) 0.086(3) 0.058(3) -0.006(3) 0.041(2) 0.005(3)
C17C 0.076(2) 0.058(3) 0.055(3) 0.001(2) 0.032(2) -0.004(2)
C18C 0.068(2) 0.051(2) 0.063(3) 0.002(2) 0.039(2) 0.0034(19)
C19C 0.078(3) 0.100(4) 0.071(3) 0.013(3) 0.045(3) 0.016(3)
C20C 0.113(4) 0.134(6) 0.078(4) 0.034(4) 0.054(4) 0.022(4)
C21C 0.100(4) 0.125(6) 0.101(5) 0.047(4) 0.033(4) 0.021(4)
C22C 0.072(3) 0.113(5) 0.166(7) 0.037(5) 0.058(4) 0.034(3)
C23C 0.092(3) 0.089(4) 0.109(4) 0.013(3) 0.071(3) 0.015(3)
C24C 0.065(2) 0.073(3) 0.064(3) -0.012(2) 0.030(2) -0.010(2)
C25C 0.083(3) 0.093(4) 0.082(3) 0.002(3) 0.058(3) 0.003(3)
C26C 0.096(3) 0.062(3) 0.091(4) -0.001(3) 0.049(3) 0.005(3)
C27C 0.080(3) 0.105(4) 0.092(4) 0.011(3) 0.043(3) 0.004(3)
N1D 0.076(2) 0.070(2) 0.060(2) 0.0082(19) 0.040(2) 0.0026(19)
C1D 0.071(3) 0.057(3) 0.066(3) -0.002(2) 0.040(2) 0.003(2)
O1D 0.0729(18) 0.094(3) 0.090(3) 0.0088(19) 0.0519(19) -0.0012(17)
C2D 0.060(2) 0.057(3) 0.059(3) 0.002(2) 0.033(2) 0.0048(19)
N2D 0.0566(17) 0.061(2) 0.061(2) 0.0054(17) 0.0335(17) 0.0004(16)
C3D 0.054(2) 0.055(2) 0.065(3) 0.006(2) 0.034(2) -0.0006(19)
O2D 0.0653(16) 0.085(2) 0.072(2) 0.0031(17) 0.0379(16) -0.0150(16)
C4D 0.052(2) 0.064(3) 0.065(3) 0.017(2) 0.028(2) 0.0005(19)
C5D 0.064(2) 0.071(3) 0.048(3) 0.008(2) 0.025(2) -0.011(2)
O3D 0.126(3) 0.107(3) 0.074(2) 0.033(2) 0.060(2) 0.021(2)
C6D 0.059(2) 0.064(3) 0.059(3) -0.001(2) 0.034(2) -0.010(2)
C7D 0.062(2) 0.064(3) 0.063(3) 0.000(2) 0.035(2) 0.004(2)
C8D 0.074(2) 0.063(3) 0.068(3) 0.002(2) 0.043(2) 0.003(2)
C9D 0.083(3) 0.067(3) 0.071(3) 0.014(2) 0.041(3) 0.021(2)
C10D 0.063(2) 0.073(3) 0.061(3) -0.003(2) 0.030(2) 0.009(2)
C11D 0.073(3) 0.072(3) 0.066(3) 0.005(2) 0.030(2) 0.029(2)
O4D 0.108(2) 0.089(2) 0.059(2) 0.0142(18) 0.0430(18) 0.042(2)
C12D 0.071(2) 0.063(3) 0.068(3) 0.016(2) 0.035(2) 0.017(2)
O5D 0.261(6) 0.124(4) 0.180(5) 0.084(4) 0.174(5) 0.106(4)
C13D 0.068(2) 0.071(3) 0.054(3) 0.005(2) 0.028(2) 0.004(2)
C14D 0.099(3) 0.108(4) 0.052(3) -0.003(3) 0.024(3) -0.007(3)
C15D 0.124(4) 0.109(5) 0.060(3) 0.013(3) 0.044(3) 0.004(4)
C16D 0.113(4) 0.111(5) 0.068(4) 0.016(3) 0.052(3) -0.010(3)
C17D 0.087(3) 0.055(3) 0.086(4) 0.004(2) 0.050(3) 0.010(2)
C18D 0.109(3) 0.052(3) 0.073(3) -0.002(2) 0.058(3) 0.009(3)
C19D 0.198(7) 0.077(4) 0.119(6) -0.012(4) 0.114(6) 0.006(4)
C20D 0.353(18) 0.099(7) 0.110(8) -0.032(6) 0.123(11) -0.011(9)
C21D 0.272(15) 0.112(8) 0.100(8) -0.046(7) -0.008(8) -0.023(8)
C22D 0.144(7) 0.117(7) 0.169(10) -0.025(7) 0.037(7) -0.051(5)
C23D 0.110(4) 0.086(4) 0.104(5) 0.002(3) 0.057(4) -0.015(3)
C24D 0.077(3) 0.080(3) 0.087(4) 0.023(3) 0.040(3) 0.014(3)
C25D 0.095(3) 0.089(4) 0.086(4) 0.004(3) 0.062(3) -0.009(3)
C26D 0.088(3) 0.063(3) 0.100(4) 0.005(3) 0.051(3) 0.001(2)
C27D 0.071(3) 0.097(4) 0.084(4) -0.010(3) 0.027(3) 0.010(3)
N1E 0.064(2) 0.171(5) 0.054(3) 0.027(3) 0.027(2) 0.021(3)
C1E 0.054(2) 0.118(4) 0.053(3) 0.004(3) 0.029(2) 0.013(2)
O1E 0.0485(15) 0.148(3) 0.066(2) 0.021(2) 0.0281(15) 0.0051(18)
C2E 0.053(2) 0.093(3) 0.052(3) -0.010(2) 0.026(2) 0.003(2)
N2E 0.0518(16) 0.077(2) 0.055(2) -0.0052(18) 0.0292(16) -0.0046(16)
C3E 0.054(2) 0.067(3) 0.056(3) -0.004(2) 0.027(2) -0.0070(19)
O2E 0.0562(16) 0.135(3) 0.070(2) -0.011(2) 0.0329(16) -0.0250(18)
C4E 0.056(2) 0.076(3) 0.053(3) 0.002(2) 0.0289(19) -0.002(2)
C5E 0.064(2) 0.089(4) 0.056(3) -0.007(2) 0.036(2) -0.007(2)
O3E 0.137(3) 0.109(3) 0.109(3) 0.010(2) 0.095(3) 0.006(2)
C6E 0.062(2) 0.078(3) 0.061(3) -0.009(2) 0.034(2) -0.004(2)
C7E 0.074(2) 0.068(3) 0.062(3) -0.010(2) 0.034(2) -0.005(2)
C8E 0.091(3) 0.070(3) 0.088(4) -0.007(3) 0.050(3) -0.006(3)
C9E 0.103(3) 0.070(3) 0.077(4) 0.010(3) 0.037(3) -0.004(3)
C10E 0.084(3) 0.079(4) 0.083(4) -0.001(3) 0.039(3) 0.007(3)
C11E 0.083(3) 0.074(3) 0.088(4) 0.008(3) 0.036(3) 0.020(3)
O4E 0.0741(18) 0.110(3) 0.065(2) 0.010(2) 0.0264(17) 0.0242(19)
C12E 0.069(3) 0.135(5) 0.058(4) 0.010(3) 0.017(3) 0.020(3)
O5E 0.094(2) 0.186(5) 0.075(3) 0.032(3) 0.020(2) 0.050(3)
C13E 0.068(3) 0.198(7) 0.050(3) -0.003(4) 0.016(2) 0.029(4)
C14E 0.106(5) 0.381(18) 0.051(4) 0.018(6) 0.018(4) 0.091(8)
C15E 0.138(7) 0.53(3) 0.109(7) 0.157(12) 0.065(6) 0.091(12)
C16E 0.107(4) 0.304(13) 0.090(5) 0.091(7) 0.055(4) 0.031(6)
C17E 0.093(3) 0.100(4) 0.085(4) -0.027(3) 0.043(3) 0.002(3)
C18E 0.081(3) 0.136(5) 0.096(4) -0.050(4) 0.048(3) -0.008(3)
C19E 0.093(4) 0.217(9) 0.128(6) -0.070(6) 0.070(4) -0.015(5)
C20E 0.151(7) 0.320(15) 0.145(8) -0.107(9) 0.105(7) -0.024(8)
C21E 0.124(6) 0.43(2) 0.150(9) -0.163(12) 0.074(6) -0.071(9)
C22E 0.112(5) 0.394(19) 0.154(9) -0.147(11) 0.072(6) -0.077(8)
C23E 0.100(4) 0.223(9) 0.137(7) -0.100(7) 0.070(5) -0.047(5)
C24E 0.084(3) 0.084(4) 0.077(3) 0.013(3) 0.042(3) 0.008(3)
C25E 0.084(3) 0.097(4) 0.104(4) -0.016(3) 0.058(3) 0.001(3)
C26E 0.110(4) 0.096(4) 0.082(4) -0.008(3) 0.046(3) -0.021(3)
C27E 0.078(3) 0.106(5) 0.119(5) -0.008(4) 0.041(3) 0.015(3)

loop_
_atom_type_symbol
_atom_type_description
_atom_type_scat_dispersion_real
_atom_type_scat_dispersion_imag
_atom_type_scat_source
C C 0.0033 0.0016 'International Tables Vol C Tables 4.2.6.8 and 6.1.1.4'
H H 0.0000 0.0000 'International Tables Vol C Tables 4.2.6.8 and 6.1.1.4'
N N 0.0061 0.0033 'International Tables Vol C Tables 4.2.6.8 and 6.1.1.4'
O O 0.0106 0.0060 'International Tables Vol C Tables 4.2.6.8 and 6.1.1.4'

loop_
_geom_angle_atom_site_label_1
_geom_angle_atom_site_label_2
_geom_angle_atom_site_label_3
_geom_angle
C1A N1A C16A 120.4(4)
C1A N1A C13A 128.9(4)
C16A N1A C13A 110.2(3)
O1A C1A N1A 121.2(4)
O1A C1A C2A 118.7(4)
N1A C1A C2A 120.1(4)
N2A C2A C1A 107.1(4)
N2A C2A C17A 108.8(4)
C1A C2A C17A 111.1(4)
N2A C2A H2A 109.9
C1A C2A H2A 109.9
C17A C2A H2A 109.9
C3A N2A C2A 122.4(4)
C3A N2A H1N 118.8
C2A N2A H1N 118.8
O2A C3A N2A 123.1(4)
O2A C3A C4A 121.7(4)
N2A C3A C4A 115.2(4)
C5A C4A C3A 109.1(4)
C5A C4A C24A 112.3(4)
C3A C4A C24A 107.9(4)
C5A C4A H4A 109.2
C3A C4A H4A 109.2
C24A C4A H4A 109.2
O3A C5A C6A 120.7(5)
O3A C5A C4A 119.3(6)
C6A C5A C4A 120.0(4)
C7A C6A C5A 121.2(5)
C7A C6A C25A 123.5(6)
C5A C6A C25A 115.3(5)
C6A C7A C8A 129.7(5)
C6A C7A H7A 115.1
C8A C7A H7A 115.1
C7A C8A C26A 111.5(5)
C7A C8A C9A 108.3(4)
C26A C8A C9A 111.4(5)
C7A C8A H8A 108.5
C26A C8A H8A 108.5
C9A C8A H8A 108.5
C10A C9A C8A 114.0(4)
C10A C9A H9A 108.7
C8A C9A H9A 108.7
C10A C9A H9B 108.7
C8A C9A H9B 108.7
H9A C9A H9B 107.6
C11A C10A C9A 115.0(4)
C11A C10A H10A 108.5
C9A C10A H10A 108.5
C11A C10A H10B 108.5
C9A C10A H10B 108.5
H10A C10A H10B 107.5
O4A C11A C10A 106.5(4)
O4A C11A C27A 109.2(4)
C10A C11A C27A 112.6(4)
O4A C11A H11A 109.5
C10A C11A H11A 109.5
C27A C11A H11A 109.5
C12A O4A C11A 120.2(4)
O5A C12A O4A 121.2(5)
O5A C12A C13A 125.4(4)
O4A C12A C13A 113.2(4)
N1A C13A C12A 111.7(4)
N1A C13A C14A 102.2(4)
C12A C13A C14A 112.3(4)
N1A C13A H13A 110.1
C12A C13A H13A 110.1
C14A C13A H13A 110.1
C13A C14A C15A 103.0(5)
C13A C14A H14A 111.2
C15A C14A H14A 111.2
C13A C14A H14B 111.2
C15A C14A H14B 111.2
H14A C14A H14B 109.1
C14A C15A C16A 106.1(5)
C14A C15A H15A 110.5
C16A C15A H15A 110.5
C14A C15A H15B 110.5
C16A C15A H15B 110.5
H15A C15A H15B 108.7
N1A C16A C15A 104.2(5)
N1A C16A H16A 110.9
C15A C16A H16A 110.9
N1A C16A H16B 110.9
C15A C16A H16B 110.9
H16A C16A H16B 108.9
C18A C17A C2A 114.9(4)
C18A C17A H17A 108.5
C2A C17A H17A 108.5
C18A C17A H17B 108.5
C2A C17A H17B 108.5
H17A C17A H17B 107.5
C23A C18A C19A 118.1(5)
C23A C18A C17A 122.3(5)
C19A C18A C17A 119.7(5)
C20A C19A C18A 120.6(6)
C20A C19A H19A 119.7
C18A C19A H19A 119.7
C21A C20A C19A 119.9(6)
C21A C20A H20A 120.0
C19A C20A H20A 120.0
C20A C21A C22A 120.1(6)
C20A C21A H21A 120.0
C22A C21A H21A 120.0
C21A C22A C23A 120.4(6)
C21A C22A H22A 119.8
C23A C22A H22A 119.8
C22A C23A C18A 121.0(5)
C22A C23A H23A 119.5
C18A C23A H23A 119.5
C4A C24A H24A 109.5
C4A C24A H24B 109.5
H24A C24A H24B 109.5
C4A C24A H24C 109.5
H24A C24A H24C 109.5
H24B C24A H24C 109.5
C6A C25A H25A 109.5
C6A C25A H25B 109.5
H25A C25A H25B 109.5
C6A C25A H25C 109.5
H25A C25A H25C 109.5
H25B C25A H25C 109.5
C8A C26A H26A 109.5
C8A C26A H26B 109.5
H26A C26A H26B 109.5
C8A C26A H26C 109.5
H26A C26A H26C 109.5
H26B C26A H26C 109.5
C11A C27A H27A 109.5
C11A C27A H27B 109.5
H27A C27A H27B 109.5
C11A C27A H27C 109.5
H27A C27A H27C 109.5
H27B C27A H27C 109.5
C1B N1B C16B 120.3(3)
C1B N1B C13B 128.2(3)
C16B N1B C13B 111.1(3)
O1B C1B N1B 120.7(3)
O1B C1B C2B 118.7(4)
N1B C1B C2B 120.6(3)
N2B C2B C1B 109.0(3)
N2B C2B C17B 108.1(3)
C1B C2B C17B 108.8(3)
N2B C2B H2B 110.3
C1B C2B H2B 110.3
C17B C2B H2B 110.3
C3B N2B C2B 122.1(3)
C3B N2B H2N 118.9
C2B N2B H2N 118.9
O2B C3B N2B 122.7(4)
O2B C3B C4B 120.5(3)
N2B C3B C4B 116.8(3)
C24B C4B C5B 111.2(4)
C24B C4B C3B 110.0(4)
C5B C4B C3B 109.4(3)
C24B C4B H4B 108.7
C5B C4B H4B 108.7
C3B C4B H4B 108.7
O3B C5B C6B 119.7(4)
O3B C5B C4B 120.6(5)
C6B C5B C4B 119.6(4)
C7B C6B C5B 120.7(5)
C7B C6B C25B 123.2(6)
C5B C6B C25B 116.0(6)
C6B C7B C8B 130.8(6)
C6B C7B H7B 114.6
C8B C7B H7B 114.6
C7B C8B C26B 111.0(6)
C7B C8B C9B 108.3(5)
C26B C8B C9B 110.2(6)
C7B C8B H8B 109.1
C26B C8B H8B 109.1
C9B C8B H8B 109.1
C10B C9B C8B 113.3(5)
C10B C9B H9C 108.9
C8B C9B H9C 108.9
C10B C9B H9D 108.9
C8B C9B H9D 108.9
H9C C9B H9D 107.7
C11B C10B C9B 117.2(5)
C11B C10B H10C 108.0
C9B C10B H10C 108.0
C11B C10B H10D 108.0
C9B C10B H10D 108.0
H10C C10B H10D 107.2
O4B C11B C10B 105.1(4)
O4B C11B C27B 109.4(4)
C10B C11B C27B 112.9(4)
O4B C11B H11B 109.8
C10B C11B H11B 109.8
C27B C11B H11B 109.8
C12B O4B C11B 118.0(3)
O5B C12B O4B 124.3(4)
O5B C12B C13B 124.1(4)
O4B C12B C13B 111.5(3)
N1B C13B C14B 101.6(3)
N1B C13B C12B 110.6(4)
C14B C13B C12B 111.7(4)
N1B C13B H13B 110.9
C14B C13B H13B 110.9
C12B C13B H13B 110.9
C13B C14B C15B 103.4(4)
C13B C14B H14C 111.1
C15B C14B H14C 111.1
C13B C14B H14D 111.1
C15B C14B H14D 111.1
H14C C14B H14D 109.0
C14B C15B C16B 103.7(4)
C14B C15B H15C 111.0
C16B C15B H15C 111.0
C14B C15B H15D 111.0
C16B C15B H15D 111.0
H15C C15B H15D 109.0
N1B C16B C15B 103.8(3)
N1B C16B H16C 111.0
C15B C16B H16C 111.0
N1B C16B H16D 111.0
C15B C16B H16D 111.0
H16C C16B H16D 109.0
C18B C17B C2B 116.4(4)
C18B C17B H17C 108.2
C2B C17B H17C 108.2
C18B C17B H17D 108.2
C2B C17B H17D 108.2
H17C C17B H17D 107.3
C19B C18B C23B 117.1(5)
C19B C18B C17B 121.2(4)
C23B C18B C17B 121.7(4)
C18B C19B C20B 121.6(5)
C18B C19B H19B 119.2
C20B C19B H19B 119.2
C21B C20B C19B 119.8(5)
C21B C20B H20B 120.1
C19B C20B H20B 120.1
C22B C21B C20B 119.0(6)
C22B C21B H21B 120.5
C20B C21B H21B 120.5
C21B C22B C23B 121.2(6)
C21B C22B H22B 119.4
C23B C22B H22B 119.4
C22B C23B C18B 121.3(5)
C22B C23B H23B 119.3
C18B C23B H23B 119.3
C4B C24B H24D 109.5
C4B C24B H24E 109.5
H24D C24B H24E 109.5
C4B C24B H24F 109.5
H24D C24B H24F 109.5
H24E C24B H24F 109.5
C6B C25B H25D 109.5
C6B C25B H25E 109.5
H25D C25B H25E 109.5
C6B C25B H25F 109.5
H25D C25B H25F 109.5
H25E C25B H25F 109.5
C8B C26B H26D 109.5
C8B C26B H26E 109.5
H26D C26B H26E 109.5
C8B C26B H26F 109.5
H26D C26B H26F 109.5
H26E C26B H26F 109.5
C11B C27B H27D 109.5
C11B C27B H27E 109.5
H27D C27B H27E 109.5
C11B C27B H27F 109.5
H27D C27B H27F 109.5
H27E C27B H27F 109.5
C1C N1C C16C 120.3(3)
C1C N1C C13C 127.7(3)
C16C N1C C13C 110.4(3)
O1C C1C N1C 120.6(4)
O1C C1C C2C 119.2(3)
N1C C1C C2C 120.2(3)
N2C C2C C1C 109.0(3)
N2C C2C C17C 109.7(3)
C1C C2C C17C 109.1(3)
N2C C2C H2C 109.7
C1C C2C H2C 109.7
C17C C2C H2C 109.7
C3C N2C C2C 120.2(3)
C3C N2C H3N 119.9
C2C N2C H3N 119.9
O2C C3C N2C 122.2(3)
O2C C3C C4C 121.0(3)
N2C C3C C4C 116.7(3)
C3C C4C C24C 108.6(3)
C3C C4C C5C 110.3(3)
C24C C4C C5C 111.3(4)
C3C C4C H4C 108.9
C24C C4C H4C 108.9
C5C C4C H4C 108.9
O3C C5C C6C 120.3(4)
O3C C5C C4C 119.5(4)
C6C C5C C4C 120.2(4)
C7C C6C C5C 121.3(3)
C7C C6C C25C 122.8(4)
C5C C6C C25C 115.8(4)
C6C C7C C8C 129.2(4)
C6C C7C H7C 115.4
C8C C7C H7C 115.4
C7C C8C C9C 108.9(4)
C7C C8C C26C 110.6(3)
C9C C8C C26C 111.7(4)
C7C C8C H8C 108.6
C9C C8C H8C 108.6
C26C C8C H8C 108.6
C10C C9C C8C 112.8(4)
C10C C9C H9E 109.0
C8C C9C H9E 109.0
C10C C9C H9F 109.0
C8C C9C H9F 109.0
H9E C9C H9F 107.8
C11C C10C C9C 113.7(4)
C11C C10C H10E 108.8
C9C C10C H10E 108.8
C11C C10C H10F 108.8
C9C C10C H10F 108.8
H10E C10C H10F 107.7
O4C C11C C27C 107.6(4)
O4C C11C C10C 106.6(3)
C27C C11C C10C 113.2(4)
O4C C11C H11C 109.8
C27C C11C H11C 109.8
C10C C11C H11C 109.8
C12C O4C C11C 120.5(4)
O5C C12C O4C 123.1(5)
O5C C12C C13C 121.2(5)
O4C C12C C13C 114.3(4)
N1C C13C C12C 111.0(4)
N1C C13C C14C 102.2(3)
C12C C13C C14C 112.6(4)
N1C C13C H13C 110.3
C12C C13C H13C 110.3
C14C C13C H13C 110.3
C13C C14C C15C 103.5(4)
C13C C14C H14E 111.1
C15C C14C H14E 111.1
C13C C14C H14F 111.1
C15C C14C H14F 111.1
H14E C14C H14F 109.0
C16C C15C C14C 103.5(4)
C16C C15C H15E 111.1
C14C C15C H15E 111.1
C16C C15C H15F 111.1
C14C C15C H15F 111.1
H15E C15C H15F 109.0
N1C C16C C15C 105.2(4)
N1C C16C H16E 110.7
C15C C16C H16E 110.7
N1C C16C H16F 110.7
C15C C16C H16F 110.7
H16E C16C H16F 108.8
C18C C17C C2C 114.9(4)
C18C C17C H17E 108.6
C2C C17C H17E 108.6
C18C C17C H17F 108.6
C2C C17C H17F 108.6
H17E C17C H17F 107.5
C19C C18C C23C 116.4(4)
C19C C18C C17C 121.7(4)
C23C C18C C17C 121.8(4)
C20C C19C C18C 122.4(4)
C20C C19C H19C 118.8
C18C C19C H19C 118.8
C21C C20C C19C 120.3(5)
C21C C20C H20C 119.9
C19C C20C H20C 119.9
C20C C21C C22C 120.0(6)
C20C C21C H21C 120.0
C22C C21C H21C 120.0
C21C C22C C23C 120.2(5)
C21C C22C H22C 119.9
C23C C22C H22C 119.9
C22C C23C C18C 120.7(5)
C22C C23C H23C 119.6
C18C C23C H23C 119.6
C4C C24C H24G 109.5
C4C C24C H24H 109.5
H24G C24C H24H 109.5
C4C C24C H24I 109.5
H24G C24C H24I 109.5
H24H C24C H24I 109.5
C6C C25C H25G 109.5
C6C C25C H25H 109.5
H25G C25C H25H 109.5
C6C C25C H25I 109.5
H25G C25C H25I 109.5
H25H C25C H25I 109.5
C8C C26C H26G 109.5
C8C C26C H26H 109.5
H26G C26C H26H 109.5
C8C C26C H26I 109.5
H26G C26C H26I 109.5
H26H C26C H26I 109.5
C11C C27C H27G 109.5
C11C C27C H27H 109.5
H27G C27C H27H 109.5
C11C C27C H27I 109.5
H27G C27C H27I 109.5
H27H C27C H27I 109.5
C1D N1D C13D 127.7(3)
C1D N1D C16D 119.2(4)
C13D N1D C16D 111.8(4)
O1D C1D N1D 121.3(4)
O1D C1D C2D 119.6(4)
N1D C1D C2D 119.1(3)
N2D C2D C1D 109.0(3)
N2D C2D C17D 111.2(4)
C1D C2D C17D 108.5(3)
N2D C2D H2D 109.4
C1D C2D H2D 109.4
C17D C2D H2D 109.4
C3D N2D C2D 119.8(3)
C3D N2D H4N 120.1
C2D N2D H4N 120.1
O2D C3D N2D 121.9(4)
O2D C3D C4D 120.6(3)
N2D C3D C4D 117.4(3)
C3D C4D C24D 109.1(4)
C3D C4D C5D 109.7(3)
C24D C4D C5D 111.5(4)
C3D C4D H4D 108.9
C24D C4D H4D 108.9
C5D C4D H4D 108.9
O3D C5D C6D 120.1(4)
O3D C5D C4D 119.5(4)
C6D C5D C4D 120.3(4)
C7D C6D C5D 121.2(4)
C7D C6D C25D 123.2(4)
C5D C6D C25D 115.6(4)
C6D C7D C8D 129.2(4)
C6D C7D H7D 115.4
C8D C7D H7D 115.4
C7D C8D C26D 111.3(3)
C7D C8D C9D 108.0(4)
C26D C8D C9D 112.0(4)
C7D C8D H8D 108.5
C26D C8D H8D 108.5
C9D C8D H8D 108.5
C10D C9D C8D 114.2(4)
C10D C9D H9G 108.7
C8D C9D H9G 108.7
C10D C9D H9H 108.7
C8D C9D H9H 108.7
H9G C9D H9H 107.6
C9D C10D C11D 114.0(4)
C9D C10D H10G 108.8
C11D C10D H10G 108.8
C9D C10D H10H 108.8
C11D C10D H10H 108.8
H10G C10D H10H 107.7
O4D C11D C27D 106.1(4)
O4D C11D C10D 107.8(3)
C27D C11D C10D 113.5(4)
O4D C11D H11D 109.8
C27D C11D H11D 109.8
C10D C11D H11D 109.8
C12D O4D C11D 120.3(4)
O5D C12D O4D 123.2(5)
O5D C12D C13D 124.8(5)
O4D C12D C13D 111.9(4)
N1D C13D C12D 110.8(4)
N1D C13D C14D 102.3(4)
C12D C13D C14D 111.3(4)
N1D C13D H13D 110.7
C12D C13D H13D 110.7
C14D C13D H13D 110.7
C15D C14D C13D 104.2(4)
C15D C14D H14G 110.9
C13D C14D H14G 110.9
C15D C14D H14H 110.9
C13D C14D H14H 110.9
H14G C14D H14H 108.9
C14D C15D C16D 104.3(5)
C14D C15D H15G 110.9
C16D C15D H15G 110.9
C14D C15D H15H 110.9
C16D C15D H15H 110.9
H15G C15D H15H 108.9
N1D C16D C15D 104.1(4)
N1D C16D H16G 110.9
C15D C16D H16G 110.9
N1D C16D H16H 110.9
C15D C16D H16H 110.9
H16G C16D H16H 109.0
C18D C17D C2D 114.9(4)
C18D C17D H17G 108.5
C2D C17D H17G 108.5
C18D C17D H17H 108.5
C2D C17D H17H 108.5
H17G C17D H17H 107.5
C19D C18D C23D 120.0(6)
C19D C18D C17D 120.1(5)
C23D C18D C17D 119.9(4)
C20D C19D C18D 120.0(8)
C20D C19D H19D 120.0
C18D C19D H19D 120.0
C19D C20D C21D 121.0(10)
C19D C20D H20D 119.5
C21D C20D H20D 119.5
C20D C21D C22D 120.6(9)
C20D C21D H21D 119.7
C22D C21D H21D 119.7
C23D C22D C21D 118.6(10)
C23D C22D H22D 120.7
C21D C22D H22D 120.7
C22D C23D C18D 119.8(7)
C22D C23D H23D 120.1
C18D C23D H23D 120.1
C4D C24D H24J 109.5
C4D C24D H24K 109.5
H24J C24D H24K 109.5
C4D C24D H24L 109.5
H24J C24D H24L 109.5
H24K C24D H24L 109.5
C6D C25D H25J 109.5
C6D C25D H25K 109.5
H25J C25D H25K 109.5
C6D C25D H25L 109.5
H25J C25D H25L 109.5
H25K C25D H25L 109.5
C8D C26D H26J 109.5
C8D C26D H26K 109.5
H26J C26D H26K 109.5
C8D C26D H26L 109.5
H26J C26D H26L 109.5
H26K C26D H26L 109.5
C11D C27D H27J 109.5
C11D C27D H27K 109.5
H27J C27D H27K 109.5
C11D C27D H27L 109.5
H27J C27D H27L 109.5
H27K C27D H27L 109.5
C1E N1E C16E 119.2(4)
C1E N1E C13E 128.2(5)
C16E N1E C13E 112.2(5)
O1E C1E N1E 120.2(4)
O1E C1E C2E 117.8(4)
N1E C1E C2E 121.9(4)
N2E C2E C1E 107.3(4)
N2E C2E C17E 109.4(4)
C1E C2E C17E 110.0(4)
N2E C2E H2E 110.1
C1E C2E H2E 110.1
C17E C2E H2E 110.1
C3E N2E C2E 124.3(3)
C3E N2E H5N 117.9
C2E N2E H5N 117.9
O2E C3E N2E 122.7(4)
O2E C3E C4E 121.1(4)
N2E C3E C4E 116.2(3)
C5E C4E C24E 111.2(4)
C5E C4E C3E 109.8(3)
C24E C4E C3E 109.9(4)
C5E C4E H4E 108.6
C24E C4E H4E 108.6
C3E C4E H4E 108.6
O3E C5E C6E 119.7(4)
O3E C5E C4E 120.0(5)
C6E C5E C4E 120.2(4)
C7E C6E C5E 120.0(4)
C7E C6E C25E 125.2(5)
C5E C6E C25E 114.8(4)
C6E C7E C8E 129.8(4)
C6E C7E H7E 115.1
C8E C7E H7E 115.1
C7E C8E C26E 111.5(4)
C7E C8E C9E 107.7(4)
C26E C8E C9E 110.3(4)
C7E C8E H8E 109.1
C26E C8E H8E 109.1
C9E C8E H8E 109.1
C10E C9E C8E 113.2(4)
C10E C9E H9I 108.9
C8E C9E H9I 108.9
C10E C9E H9J 108.9
C8E C9E H9J 108.9
H9I C9E H9J 107.8
C11E C10E C9E 115.9(4)
C11E C10E H10I 108.3
C9E C10E H10I 108.3
C11E C10E H10J 108.3
C9E C10E H10J 108.3
H10I C10E H10J 107.4
O4E C11E C10E 104.7(4)
O4E C11E C27E 109.4(5)
C10E C11E C27E 113.1(5)
O4E C11E H11E 109.8
C10E C11E H11E 109.8
C27E C11E H11E 109.8
C12E O4E C11E 118.0(4)
O5E C12E O4E 124.9(6)
O5E C12E C13E 123.4(5)
O4E C12E C13E 111.7(4)
N1E C13E C14E 101.6(5)
N1E C13E C12E 112.0(6)
C14E C13E C12E 111.6(6)
N1E C13E H13E 110.5
C14E C13E H13E 110.5
C12E C13E H13E 110.5
C13E C14E C15E 103.4(8)
C13E C14E H14I 111.1
C15E C14E H14I 111.1
C13E C14E H14J 111.1
C15E C14E H14J 111.1
H14I C14E H14J 109.1
C16E C15E C14E 104.6(9)
C16E C15E H15I 110.8
C14E C15E H15I 110.8
C16E C15E H15J 110.8
C14E C15E H15J 110.8
H15I C15E H15J 108.9
N1E C16E C15E 104.0(7)
N1E C16E H16I 111.0
C15E C16E H16I 111.0
N1E C16E H16J 111.0
C15E C16E H16J 111.0
H16I C16E H16J 109.0
C18E C17E C2E 115.8(5)
C18E C17E H17I 108.3
C2E C17E H17I 108.3
C18E C17E H17J 108.3
C2E C17E H17J 108.3
H17I C17E H17J 107.4
C19E C18E C23E 117.3(6)
C19E C18E C17E 122.7(5)
C23E C18E C17E 119.9(5)
C20E C19E C18E 121.2(6)
C20E C19E H19E 119.4
C18E C19E H19E 119.4
C21E C20E C19E 120.3(7)
C21E C20E H20E 119.8
C19E C20E H20E 119.8
C22E C21E C20E 118.5(9)
C22E C21E H21E 120.7
C20E C21E H21E 120.7
C21E C22E C23E 121.4(8)
C21E C22E H22E 119.3
C23E C22E H22E 119.3
C22E C23E C18E 121.1(7)
C22E C23E H23E 119.5
C18E C23E H23E 119.5
C4E C24E H24M 109.5
C4E C24E H24N 109.5
H24M C24E H24N 109.5
C4E C24E H24O 109.5
H24M C24E H24O 109.5
H24N C24E H24O 109.5
C6E C25E H25M 109.5
C6E C25E H25N 109.5
H25M C25E H25N 109.5
C6E C25E H25O 109.5
H25M C25E H25O 109.5
H25N C25E H25O 109.5
C8E C26E H26M 109.5
C8E C26E H26N 109.5
H26M C26E H26N 109.5
C8E C26E H26O 109.5
H26M C26E H26O 109.5
H26N C26E H26O 109.5
C11E C27E H27M 109.5
C11E C27E H27N 109.5
H27M C27E H27N 109.5
C11E C27E H27O 109.5
H27M C27E H27O 109.5
H27N C27E H27O 109.5

loop_
_geom_bond_atom_site_label_1
_geom_bond_atom_site_label_2
_geom_bond_distance
N1A C1A 1.334(5)
N1A C16A 1.474(6)
N1A C13A 1.475(6)
C1A O1A 1.226(5)
C1A C2A 1.517(6)
C2A N2A 1.461(5)
C2A C17A 1.542(7)
C2A H2A 0.9800
N2A C3A 1.344(5)
N2A H1N 0.8600
C3A O2A 1.216(6)
C3A C4A 1.527(6)
C4A C5A 1.525(8)
C4A C24A 1.532(8)
C4A H4A 0.9800
C5A O3A 1.214(5)
C5A C6A 1.468(8)
C6A C7A 1.321(6)
C6A C25A 1.506(8)
C7A C8A 1.497(7)
C7A H7A 0.9300
C8A C26A 1.526(8)
C8A C9A 1.541(7)
C8A H8A 0.9800
C9A C10A 1.504(7)
C9A H9A 0.9700
C9A H9B 0.9700
C10A C11A 1.498(6)
C10A H10A 0.9700
C10A H10B 0.9700
C11A O4A 1.449(6)
C11A C27A 1.516(7)
C11A H11A 0.9800
O4A C12A 1.310(5)
C12A O5A 1.198(6)
C12A C13A 1.493(7)
C13A C14A 1.516(6)
C13A H13A 0.9800
C14A C15A 1.522(10)
C14A H14A 0.9700
C14A H14B 0.9700
C15A C16A 1.525(8)
C15A H15A 0.9700
C15A H15B 0.9700
C16A H16A 0.9700
C16A H16B 0.9700
C17A C18A 1.511(7)
C17A H17A 0.9700
C17A H17B 0.9700
C18A C23A 1.372(7)
C18A C19A 1.386(7)
C19A C20A 1.383(8)
C19A H19A 0.9300
C20A C21A 1.354(9)
C20A H20A 0.9300
C21A C22A 1.364(8)
C21A H21A 0.9300
C22A C23A 1.367(8)
C22A H22A 0.9300
C23A H23A 0.9300
C24A H24A 0.9600
C24A H24B 0.9600
C24A H24C 0.9600
C25A H25A 0.9600
C25A H25B 0.9600
C25A H25C 0.9600
C26A H26A 0.9600
C26A H26B 0.9600
C26A H26C 0.9600
C27A H27A 0.9600
C27A H27B 0.9600
C27A H27C 0.9600
N1B C1B 1.322(5)
N1B C16B 1.475(5)
N1B C13B 1.476(5)
C1B O1B 1.246(4)
C1B C2B 1.521(5)
C2B N2B 1.448(5)
C2B C17B 1.556(6)
C2B H2B 0.9800
N2B C3B 1.331(5)
N2B H2N 0.8600
C3B O2B 1.227(4)
C3B C4B 1.522(6)
C4B C24B 1.515(7)
C4B C5B 1.522(6)
C4B H4B 0.9800
C5B O3B 1.221(5)
C5B C6B 1.464(8)
C6B C7B 1.345(8)
C6B C25B 1.519(7)
C7B C8B 1.493(9)
C7B H7B 0.9300
C8B C26B 1.533(9)
C8B C9B 1.551(9)
C8B H8B 0.9800
C9B C10B 1.511(7)
C9B H9C 0.9700
C9B H9D 0.9700
C10B C11B 1.495(7)
C10B H10C 0.9700
C10B H10D 0.9700
C11B O4B 1.461(5)
C11B C27B 1.502(6)
C11B H11B 0.9800
O4B C12B 1.330(5)
C12B O5B 1.203(5)
C12B C13B 1.527(6)
C13B C14B 1.511(6)
C13B H13B 0.9800
C14B C15B 1.511(7)
C14B H14C 0.9700
C14B H14D 0.9700
C15B C16B 1.527(7)
C15B H15C 0.9700
C15B H15D 0.9700
C16B H16C 0.9700
C16B H16D 0.9700
C17B C18B 1.503(6)
C17B H17C 0.9700
C17B H17D 0.9700
C18B C19B 1.371(6)
C18B C23B 1.371(7)
C19B C20B 1.377(8)
C19B H19B 0.9300
C20B C21B 1.371(9)
C20B H20B 0.9300
C21B C22B 1.345(8)
C21B H21B 0.9300
C22B C23B 1.367(8)
C22B H22B 0.9300
C23B H23B 0.9300
C24B H24D 0.9600
C24B H24E 0.9600
C24B H24F 0.9600
C25B H25D 0.9600
C25B H25E 0.9600
C25B H25F 0.9600
C26B H26D 0.9600
C26B H26E 0.9600
C26B H26F 0.9600
C27B H27D 0.9600
C27B H27E 0.9600
C27B H27F 0.9600
N1C C1C 1.341(5)
N1C C16C 1.471(5)
N1C C13C 1.479(5)
C1C O1C 1.234(4)
C1C C2C 1.515(6)
C2C N2C 1.443(5)
C2C C17C 1.548(6)
C2C H2C 0.9800
N2C C3C 1.354(5)
N2C H3N 0.8600
C3C O2C 1.225(4)
C3C C4C 1.512(5)
C4C C24C 1.520(6)
C4C C5C 1.532(5)
C4C H4C 0.9800
C5C O3C 1.209(5)
C5C C6C 1.485(6)
C6C C7C 1.333(6)
C6C C25C 1.507(5)
C7C C8C 1.488(6)
C7C H7C 0.9300
C8C C9C 1.524(6)
C8C C26C 1.538(6)
C8C H8C 0.9800
C9C C10C 1.519(6)
C9C H9E 0.9700
C9C H9F 0.9700
C10C C11C 1.510(6)
C10C H10E 0.9700
C10C H10F 0.9700
C11C O4C 1.480(5)
C11C C27C 1.508(6)
C11C H11C 0.9800
O4C C12C 1.280(6)
C12C O5C 1.201(6)
C12C C13C 1.504(7)
C13C C14C 1.514(6)
C13C H13C 0.9800
C14C C15C 1.521(8)
C14C H14E 0.9700
C14C H14F 0.9700
C15C C16C 1.507(7)
C15C H15E 0.9700
C15C H15F 0.9700
C16C H16E 0.9700
C16C H16F 0.9700
C17C C18C 1.504(6)
C17C H17E 0.9700
C17C H17F 0.9700
C18C C19C 1.379(6)
C18C C23C 1.389(6)
C19C C20C 1.362(8)
C19C H19C 0.9300
C20C C21C 1.333(8)
C20C H20C 0.9300
C21C C22C 1.372(10)
C21C H21C 0.9300
C22C C23C 1.373(9)
C22C H22C 0.9300
C23C H23C 0.9300
C24C H24G 0.9600
C24C H24H 0.9600
C24C H24I 0.9600
C25C H25G 0.9600
C25C H25H 0.9600
C25C H25I 0.9600
C26C H26G 0.9600
C26C H26H 0.9600
C26C H26I 0.9600
C27C H27G 0.9600
C27C H27H 0.9600
C27C H27I 0.9600
N1D C1D 1.349(6)
N1D C13D 1.470(5)
N1D C16D 1.471(6)
C1D O1D 1.230(5)
C1D C2D 1.512(6)
C2D N2D 1.446(5)
C2D C17D 1.540(6)
C2D H2D 0.9800
N2D C3D 1.351(5)
N2D H4N 0.8600
C3D O2D 1.225(4)
C3D C4D 1.510(6)
C4D C24D 1.527(6)
C4D C5D 1.529(6)
C4D H4D 0.9800
C5D O3D 1.210(5)
C5D C6D 1.485(6)
C6D C7D 1.336(6)
C6D C25D 1.506(6)
C7D C8D 1.496(6)
C7D H7D 0.9300
C8D C26D 1.524(6)
C8D C9D 1.531(7)
C8D H8D 0.9800
C9D C10D 1.514(6)
C9D H9G 0.9700
C9D H9H 0.9700
C10D C11D 1.517(6)
C10D H10G 0.9700
C10D H10H 0.9700
C11D O4D 1.469(5)
C11D C27D 1.505(7)
C11D H11D 0.9800
O4D C12D 1.286(5)
C12D O5D 1.184(6)
C12D C13D 1.524(6)
C13D C14D 1.524(7)
C13D H13D 0.9800
C14D C15D 1.506(8)
C14D H14G 0.9700
C14D H14H 0.9700
C15D C16D 1.508(8)
C15D H15G 0.9700
C15D H15H 0.9700
C16D H16G 0.9700
C16D H16H 0.9700
C17D C18D 1.501(7)
C17D H17G 0.9700
C17D H17H 0.9700
C18D C19D 1.365(8)
C18D C23D 1.374(7)
C19D C20D 1.339(14)
C19D H19D 0.9300
C20D C21D 1.345(17)
C20D H20D 0.9300
C21D C22D 1.378(17)
C21D H21D 0.9300
C22D C23D 1.370(12)
C22D H22D 0.9300
C23D H23D 0.9300
C24D H24J 0.9600
C24D H24K 0.9600
C24D H24L 0.9600
C25D H25J 0.9600
C25D H25K 0.9600
C25D H25L 0.9600
C26D H26J 0.9600
C26D H26K 0.9600
C26D H26L 0.9600
C27D H27J 0.9600
C27D H27K 0.9600
C27D H27L 0.9600
N1E C1E 1.329(6)
N1E C16E 1.460(8)
N1E C13E 1.479(7)
C1E O1E 1.237(5)
C1E C2E 1.518(7)
C2E N2E 1.446(5)
C2E C17E 1.544(8)
C2E H2E 0.9800
N2E C3E 1.338(5)
N2E H5N 0.8600
C3E O2E 1.222(4)
C3E C4E 1.523(6)
C4E C5E 1.514(6)
C4E C24E 1.520(7)
C4E H4E 0.9800
C5E O3E 1.220(5)
C5E C6E 1.487(7)
C6E C7E 1.331(6)
C6E C25E 1.492(6)
C7E C8E 1.486(7)
C7E H7E 0.9300
C8E C26E 1.531(7)
C8E C9E 1.553(8)
C8E H8E 0.9800
C9E C10E 1.520(7)
C9E H9I 0.9700
C9E H9J 0.9700
C10E C11E 1.502(8)
C10E H10I 0.9700
C10E H10J 0.9700
C11E O4E 1.477(6)
C11E C27E 1.504(7)
C11E H11E 0.9800
O4E C12E 1.317(6)
C12E O5E 1.195(6)
C12E C13E 1.524(8)
C13E C14E 1.513(9)
C13E H13E 0.9800
C14E C15E 1.524(18)
C14E H14I 0.9700
C14E H14J 0.9700
C15E C16E 1.507(11)
C15E H15I 0.9700
C15E H15J 0.9700
C16E H16I 0.9700
C16E H16J 0.9700
C17E C18E 1.490(8)
C17E H17I 0.9700
C17E H17J 0.9700
C18E C19E 1.378(8)
C18E C23E 1.386(8)
C19E C20E 1.378(11)
C19E H19E 0.9300
C20E C21E 1.375(11)
C20E H20E 0.9300
C21E C22E 1.359(12)
C21E H21E 0.9300
C22E C23E 1.359(11)
C22E H22E 0.9300
C23E H23E 0.9300
C24E H24M 0.9600
C24E H24N 0.9600
C24E H24O 0.9600
C25E H25M 0.9600
C25E H25N 0.9600
C25E H25O 0.9600
C26E H26M 0.9600
C26E H26N 0.9600
C26E H26O 0.9600
C27E H27M 0.9600
C27E H27N 0.9600
C27E H27O 0.9600

loop_
_geom_torsion_atom_site_label_1
_geom_torsion_atom_site_label_2
_geom_torsion_atom_site_label_3
_geom_torsion_atom_site_label_4
_geom_torsion
C16A N1A C1A O1A 0.3(7)
C13A N1A C1A O1A 171.2(4)
C16A N1A C1A C2A 179.5(4)
C13A N1A C1A C2A -9.6(7)
O1A C1A C2A N2A 42.5(6)
N1A C1A C2A N2A -136.7(4)
O1A C1A C2A C17A -76.2(5)
N1A C1A C2A C17A 104.6(5)
C1A C2A N2A C3A 147.3(4)
C17A C2A N2A C3A -92.6(5)
C2A N2A C3A O2A -5.2(8)
C2A N2A C3A C4A 173.3(4)
O2A C3A C4A C5A -48.4(7)
N2A C3A C4A C5A 133.1(5)
O2A C3A C4A C24A 73.8(7)
N2A C3A C4A C24A -104.7(5)
C3A C4A C5A O3A 115.0(5)
C24A C4A C5A O3A -4.5(7)
C3A C4A C5A C6A -63.0(6)
C24A C4A C5A C6A 177.5(5)
O3A C5A C6A C7A 170.2(5)
C4A C5A C6A C7A -11.9(7)
O3A C5A C6A C25A -11.4(7)
C4A C5A C6A C25A 166.6(5)
C5A C6A C7A C8A 171.2(5)
C25A C6A C7A C8A -7.1(9)
C6A C7A C8A C26A 138.5(6)
C6A C7A C8A C9A -98.7(6)
C7A C8A C9A C10A 62.7(6)
C26A C8A C9A C10A -174.3(5)
C8A C9A C10A C11A -175.5(5)
C9A C10A C11A O4A 57.9(6)
C9A C10A C11A C27A 177.6(5)
C10A C11A O4A C12A -147.8(4)
C27A C11A O4A C12A 90.4(5)
C11A O4A C12A O5A -7.6(8)
C11A O4A C12A C13A 177.1(4)
C1A N1A C13A C12A 99.8(5)
C16A N1A C13A C12A -88.6(5)
C1A N1A C13A C14A -140.0(5)
C16A N1A C13A C14A 31.7(5)
O5A C12A C13A N1A 128.3(6)
O4A C12A C13A N1A -56.6(5)
O5A C12A C13A C14A 14.1(8)
O4A C12A C13A C14A -170.8(4)
N1A C13A C14A C15A -37.4(6)
C12A C13A C14A C15A 82.4(6)
C13A C14A C15A C16A 30.9(7)
C1A N1A C16A C15A 160.1(5)
C13A N1A C16A C15A -12.4(6)
C14A C15A C16A N1A -12.0(7)
N2A C2A C17A C18A -178.5(4)
C1A C2A C17A C18A -60.8(6)
C2A C17A C18A C23A -78.8(6)
C2A C17A C18A C19A 101.0(6)
C23A C18A C19A C20A 1.7(9)
C17A C18A C19A C20A -178.0(6)
C18A C19A C20A C21A -2.1(11)
C19A C20A C21A C22A 1.1(12)
C20A C21A C22A C23A 0.2(11)
C21A C22A C23A C18A -0.5(10)
C19A C18A C23A C22A -0.5(9)
C17A C18A C23A C22A 179.3(5)
C16B N1B C1B O1B 6.6(6)
C13B N1B C1B O1B 178.1(4)
C16B N1B C1B C2B -170.8(4)
C13B N1B C1B C2B 0.7(6)
O1B C1B C2B N2B 40.9(5)
N1B C1B C2B N2B -141.7(4)
O1B C1B C2B C17B -76.8(5)
N1B C1B C2B C17B 100.6(4)
C1B C2B N2B C3B 154.8(4)
C17B C2B N2B C3B -87.1(4)
C2B N2B C3B O2B -8.5(6)
C2B N2B C3B C4B 169.4(4)
O2B C3B C4B C24B 71.7(5)
N2B C3B C4B C24B -106.4(4)
O2B C3B C4B C5B -50.8(6)
N2B C3B C4B C5B 131.2(4)
C24B C4B C5B O3B -11.7(5)
C3B C4B C5B O3B 110.0(4)
C24B C4B C5B C6B 173.0(4)
C3B C4B C5B C6B -65.3(5)
O3B C5B C6B C7B 172.8(5)
C4B C5B C6B C7B -11.8(7)
O3B C5B C6B C25B -8.9(7)
C4B C5B C6B C25B 166.5(4)
C5B C6B C7B C8B 172.3(5)
C25B C6B C7B C8B -5.9(9)
C6B C7B C8B C26B 136.2(7)
C6B C7B C8B C9B -102.7(7)
C7B C8B C9B C10B 63.1(7)
C26B C8B C9B C10B -175.4(5)
C8B C9B C10B C11B -177.3(5)
C9B C10B C11B O4B 59.4(5)
C9B C10B C11B C27B 178.6(4)
C10B C11B O4B C12B -165.4(4)
C27B C11B O4B C12B 73.1(5)
C11B O4B C12B O5B 4.3(6)
C11B O4B C12B C13B -173.7(3)
C1B N1B C13B C14B -147.9(4)
C16B N1B C13B C14B 24.2(5)
C1B N1B C13B C12B 93.4(5)
C16B N1B C13B C12B -94.4(4)
O5B C12B C13B N1B 131.0(4)
O4B C12B C13B N1B -51.0(4)
O5B C12B C13B C14B 18.7(6)
O4B C12B C13B C14B -163.3(3)
N1B C13B C14B C15B -38.4(5)
C12B C13B C14B C15B 79.5(4)
C13B C14B C15B C16B 39.1(5)
C1B N1B C16B C15B 172.4(4)
C13B N1B C16B C15B -0.4(6)
C14B C15B C16B N1B -23.8(6)
N2B C2B C17B C18B -171.7(3)
C1B C2B C17B C18B -53.5(4)
C2B C17B C18B C19B 94.5(5)
C2B C17B C18B C23B -86.8(6)
C23B C18B C19B C20B -1.3(8)
C17B C18B C19B C20B 177.4(5)
C18B C19B C20B C21B 1.0(10)
C19B C20B C21B C22B 0.5(11)
C20B C21B C22B C23B -1.6(13)
C21B C22B C23B C18B 1.2(12)
C19B C18B C23B C22B 0.3(9)
C17B C18B C23B C22B -178.5(6)
C16C N1C C1C O1C 6.9(6)
C13C N1C C1C O1C 171.0(4)
C16C N1C C1C C2C -171.8(4)
C13C N1C C1C C2C -7.7(6)
O1C C1C C2C N2C 45.9(5)
N1C C1C C2C N2C -135.4(4)
O1C C1C C2C C17C -73.9(5)
N1C C1C C2C C17C 104.8(4)
C1C C2C N2C C3C 159.2(3)
C17C C2C N2C C3C -81.4(4)
C2C N2C C3C O2C -8.2(6)
C2C N2C C3C C4C 168.5(3)
O2C C3C C4C C24C 82.1(4)
N2C C3C C4C C24C -94.6(4)
O2C C3C C4C C5C -40.2(5)
N2C C3C C4C C5C 143.1(4)
C3C C4C C5C O3C 119.4(4)
C24C C4C C5C O3C -1.1(5)
C3C C4C C5C C6C -59.0(4)
C24C C4C C5C C6C -179.6(3)
O3C C5C C6C C7C 170.1(4)
C4C C5C C6C C7C -11.5(5)
O3C C5C C6C C25C -11.6(6)
C4C C5C C6C C25C 166.8(4)
C5C C6C C7C C8C 174.5(4)
C25C C6C C7C C8C -3.7(7)
C6C C7C C8C C9C -117.4(5)
C6C C7C C8C C26C 119.6(5)
C7C C8C C9C C10C 69.5(4)
C26C C8C C9C C10C -168.2(4)
C8C C9C C10C C11C -179.6(4)
C9C C10C C11C O4C 73.6(5)
C9C C10C C11C C27C -168.3(4)
C27C C11C O4C C12C 91.8(5)
C10C C11C O4C C12C -146.5(5)
C11C O4C C12C O5C -4.0(9)
C11C O4C C12C C13C -170.7(4)
C1C N1C C13C C12C 96.5(5)
C16C N1C C13C C12C -98.1(4)
C1C N1C C13C C14C -143.3(5)
C16C N1C C13C C14C 22.1(5)
O5C C12C C13C N1C 113.1(7)
O4C C12C C13C N1C -80.0(5)
O5C C12C C13C C14C -0.8(8)
O4C C12C C13C C14C 166.2(5)
N1C C13C C14C C15C -36.5(5)
C12C C13C C14C C15C 82.6(5)
C13C C14C C15C C16C 38.0(5)
C1C N1C C16C C15C 167.9(4)
C13C N1C C16C C15C 1.3(5)
C14C C15C C16C N1C -24.2(5)
N2C C2C C17C C18C 173.5(3)
C1C C2C C17C C18C -67.1(4)
C2C C17C C18C C19C 102.1(5)
C2C C17C C18C C23C -79.1(5)
C23C C18C C19C C20C -1.1(8)
C17C C18C C19C C20C 177.7(5)
C18C C19C C20C C21C 1.3(10)
C19C C20C C21C C22C -0.6(12)
C20C C21C C22C C23C -0.2(12)
C21C C22C C23C C18C 0.4(11)
C19C C18C C23C C22C 0.2(8)
C17C C18C C23C C22C -178.6(6)
C13D N1D C1D O1D 175.3(4)
C16D N1D C1D O1D 9.5(7)
C13D N1D C1D C2D -2.5(7)
C16D N1D C1D C2D -168.2(4)
O1D C1D C2D N2D 44.3(5)
N1D C1D C2D N2D -137.9(4)
O1D C1D C2D C17D -77.0(5)
N1D C1D C2D C17D 100.8(4)
C1D C2D N2D C3D 159.4(3)
C17D C2D N2D C3D -81.0(4)
C2D N2D C3D O2D -6.0(6)
C2D N2D C3D C4D 171.6(3)
O2D C3D C4D C24D 80.9(5)
N2D C3D C4D C24D -96.7(4)
O2D C3D C4D C5D -41.4(5)
N2D C3D C4D C5D 141.0(4)
C3D C4D C5D O3D 115.7(5)
C24D C4D C5D O3D -5.2(6)
C3D C4D C5D C6D -60.0(5)
C24D C4D C5D C6D 179.1(4)
O3D C5D C6D C7D 173.6(4)
C4D C5D C6D C7D -10.7(6)
O3D C5D C6D C25D -9.3(6)
C4D C5D C6D C25D 166.4(4)
C5D C6D C7D C8D 172.1(4)
C25D C6D C7D C8D -4.8(7)
C6D C7D C8D C26D 127.6(5)
C6D C7D C8D C9D -109.2(5)
C7D C8D C9D C10D 68.4(4)
C26D C8D C9D C10D -168.8(4)
C8D C9D C10D C11D 177.7(4)
C9D C10D C11D O4D 71.8(5)
C9D C10D C11D C27D -171.0(4)
C27D C11D O4D C12D 120.2(5)
C10D C11D O4D C12D -117.9(5)
C11D O4D C12D O5D 4.4(9)
C11D O4D C12D C13D -174.0(4)
C1D N1D C13D C12D 90.9(5)
C16D N1D C13D C12D -102.4(5)
C1D N1D C13D C14D -150.3(5)
C16D N1D C13D C14D 16.3(6)
O5D C12D C13D N1D 80.1(7)
O4D C12D C13D N1D -101.6(4)
O5D C12D C13D C14D -33.1(8)
O4D C12D C13D C14D 145.3(4)
N1D C13D C14D C15D -32.1(5)
C12D C13D C14D C15D 86.3(5)
C13D C14D C15D C16D 36.7(6)
C1D N1D C16D C15D 173.8(5)
C13D N1D C16D C15D 5.9(6)
C14D C15D C16D N1D -26.2(6)
N2D C2D C17D C18D 170.2(4)
C1D C2D C17D C18D -70.0(5)
C2D C17D C18D C19D 96.0(6)
C2D C17D C18D C23D -84.4(6)
C23D C18D C19D C20D 2.0(10)
C17D C18D C19D C20D -178.3(7)
C18D C19D C20D C21D -1.8(16)
C19D C20D C21D C22D 2(2)
C20D C21D C22D C23D -2.6(19)
C21D C22D C23D C18D 2.8(14)
C19D C18D C23D C22D -2.5(9)
C17D C18D C23D C22D 177.8(6)
C16E N1E C1E O1E 5.4(9)
C13E N1E C1E O1E 176.9(6)
C16E N1E C1E C2E -172.8(7)
C13E N1E C1E C2E -1.3(9)
O1E C1E C2E N2E 38.5(6)
N1E C1E C2E N2E -143.3(5)
O1E C1E C2E C17E -80.4(6)
N1E C1E C2E C17E 97.9(6)
C1E C2E N2E C3E 151.2(4)
C17E C2E N2E C3E -89.5(5)
C2E N2E C3E O2E -3.4(7)
C2E N2E C3E C4E 173.6(4)
O2E C3E C4E C5E -51.2(6)
N2E C3E C4E C5E 131.7(4)
O2E C3E C4E C24E 71.5(5)
N2E C3E C4E C24E -105.6(4)
C24E C4E C5E O3E -9.9(6)
C3E C4E C5E O3E 112.0(5)
C24E C4E C5E C6E 173.5(4)
C3E C4E C5E C6E -64.6(5)
O3E C5E C6E C7E 170.4(5)
C4E C5E C6E C7E -13.0(7)
O3E C5E C6E C25E -11.3(7)
C4E C5E C6E C25E 165.3(4)
C5E C6E C7E C8E 174.1(5)
C25E C6E C7E C8E -4.0(8)
C6E C7E C8E C26E 135.4(5)
C6E C7E C8E C9E -103.4(6)
C7E C8E C9E C10E 61.3(6)
C26E C8E C9E C10E -176.9(5)
C8E C9E C10E C11E -177.3(5)
C9E C10E C11E O4E 58.0(6)
C9E C10E C11E C27E 177.0(5)
C10E C11E O4E C12E -165.3(5)
C27E C11E O4E C12E 73.2(6)
C11E O4E C12E O5E -0.3(9)
C11E O4E C12E C13E -176.6(5)
C1E N1E C13E C14E -149.9(8)
C16E N1E C13E C14E 22.1(10)
C1E N1E C13E C12E 90.9(8)
C16E N1E C13E C12E -97.1(7)
O5E C12E C13E N1E 140.4(7)
O4E C12E C13E N1E -43.2(8)
O5E C12E C13E C14E 27.2(10)
O4E C12E C13E C14E -156.3(7)
N1E C13E C14E C15E -35.3(10)
C12E C13E C14E C15E 84.2(8)
C13E C14E C15E C16E 37.0(12)
C1E N1E C16E C15E 173.4(9)
C13E N1E C16E C15E 0.5(12)
C14E C15E C16E N1E -23.1(12)
N2E C2E C17E C18E 178.0(4)
C1E C2E C17E C18E -64.4(6)
C2E C17E C18E C19E 90.9(8)
C2E C17E C18E C23E -84.5(9)
C23E C18E C19E C20E -1.3(15)
C17E C18E C19E C20E -176.8(9)
C18E C19E C20E C21E 1.4(19)
C19E C20E C21E C22E -3(2)
C20E C21E C22E C23E 6(2)
C21E C22E C23E C18E -6(2)
C19E C18E C23E C22E 3.5(16)
C17E C18E C23E C22E 179.1(11)
